data_7221923
loop_
_publ_author_name
'Tian, Li'
'Li, Xin'
'Li, Ting'
'Liu, Zhong Yi'
'Wang, Xiuguang'

_publ_section_title
;
 A family of rare earth complexes with chelating furan biradicals:
 syntheses, structures and magnetic properties
;
_journal_name_full 'RSC Adv.'
_journal_paper_doi 10.1039/C5RA13386F
_journal_year 2015
_chemical_formula_moiety '2(C33 H29 F18 N4 O11 Pr)'
_chemical_formula_sum 'C66 H58 F36 N8 O22 Pr2'
_chemical_formula_weight 2281.02
_space_group_crystal_system triclinic
_space_group_IT_number 2
_space_group_name_Hall '-P 1'
_space_group_name_H-M_alt 'P -1'
_symmetry_space_group_name_Hall '-P 1'
_symmetry_space_group_name_H-M 'P -1'
_atom_sites_solution_hydrogens geom
_atom_sites_solution_primary direct
_audit_creation_date 2015-04-23
_audit_creation_method
;
Olex2 1.2
(compiled 2014.11.28 svn.r3106 for OlexSys, GUI svn.r4959)
;
_audit_update_record
;
2015-07-02 deposited with the CCDC.
2015-08-27 downloaded from the CCDC.
;
_cell_angle_alpha 68.426(3)
_cell_angle_beta 87.010(3)
_cell_angle_gamma 66.321(3)
_cell_formula_units_Z 2
_cell_length_a 13.9203(4)
_cell_length_b 17.1400(5)
_cell_length_c 21.2848(7)
_cell_measurement_reflns_used 18008
_cell_measurement_temperature 100.00(10)
_cell_measurement_theta_max 73.5860
_cell_measurement_theta_min 3.7730
_cell_volume 4297.8(3)
_computing_cell_refinement
;
CrysAlisPro, Agilent Technologies,
Version 1.171.37.35 (release 13-08-2014 CrysAlis171 .NET)
(compiled Aug 13 2014,18:06:01)
;
_computing_data_collection
;
CrysAlisPro, Agilent Technologies,
Version 1.171.37.35 (release 13-08-2014 CrysAlis171 .NET)
(compiled Aug 13 2014,18:06:01)
;
_computing_data_reduction
;
CrysAlisPro, Agilent Technologies,
Version 1.171.37.35 (release 13-08-2014 CrysAlis171 .NET)
(compiled Aug 13 2014,18:06:01)
;
_computing_molecular_graphics 'Olex2 (Dolomanov et al., 2009)'
_computing_publication_material 'Olex2 (Dolomanov et al., 2009)'
_computing_structure_refinement 'ShelXL (Sheldrick, 2008)'
_computing_structure_solution 'ShelXT (Sheldrick, 2008)'
_diffrn_ambient_environment N~2~
_diffrn_ambient_temperature 100.00(10)
_diffrn_detector 'CCD plate'
_diffrn_detector_area_resol_mean 5.2740
_diffrn_detector_type AtlasS2
_diffrn_measured_fraction_theta_full 1.000
_diffrn_measured_fraction_theta_max 1.000
_diffrn_measurement_details
;
  1 omega  -50.00   35.00   1.0000    1.0000
omega____ theta____ kappa____ phi______ frames
    -      -40.4301   38.0000   30.0000 85

  2 omega  -87.00   41.00   1.0000    1.0000
omega____ theta____ kappa____ phi______ frames
    -      -40.4301   19.0000 -120.0000 128

  3 omega  -50.00   35.00   1.0000    1.0000
omega____ theta____ kappa____ phi______ frames
    -      -40.4301   38.0000  -60.0000 85

  4 omega  -51.00   -3.00   1.0000    1.0000
omega____ theta____ kappa____ phi______ frames
    -      -40.4301  125.0000   30.0000 48

  5 omega   41.00   89.00   1.0000    1.0000
omega____ theta____ kappa____ phi______ frames
    -       40.4301 -125.0000   30.0000 48

  6 omega   44.00   89.00   1.0000    1.0000
omega____ theta____ kappa____ phi______ frames
    -       40.4301 -125.0000 -150.0000 45

  7 omega   45.00  106.00   1.0000    4.0000
omega____ theta____ kappa____ phi______ frames
    -      107.5064  -94.0000   90.0000 61

  8 omega  101.00  167.00   1.0000    4.0000
omega____ theta____ kappa____ phi______ frames
    -      107.5064  125.0000  150.0000 66

  9 omega   33.00   76.00   1.0000    4.0000
omega____ theta____ kappa____ phi______ frames
    -      107.5064  -45.0000   60.0000 43

 10 omega   23.00   66.00   1.0000    4.0000
omega____ theta____ kappa____ phi______ frames
    -      107.5064  -94.0000    0.0000 43

 11 omega   43.00   89.00   1.0000    4.0000
omega____ theta____ kappa____ phi______ frames
    -      107.5064  -30.0000  150.0000 46

 12 omega   31.00   84.00   1.0000    4.0000
omega____ theta____ kappa____ phi______ frames
    -      107.5064  -30.0000    0.0000 53

 13 omega  111.00  176.00   1.0000    4.0000
omega____ theta____ kappa____ phi______ frames
    -      107.5064   15.0000  -30.0000 65

 14 omega   42.00   89.00   1.0000    4.0000
omega____ theta____ kappa____ phi______ frames
    -      107.5064  -45.0000 -120.0000 47

 15 omega   35.00   71.00   1.0000    4.0000
omega____ theta____ kappa____ phi______ frames
    -      107.5064 -125.0000 -180.0000 36

 16 omega   29.00  141.00   1.0000    4.0000
omega____ theta____ kappa____ phi______ frames
    -      107.5064  -77.0000  150.0000 112

 17 omega   45.00   78.00   1.0000    4.0000
omega____ theta____ kappa____ phi______ frames
    -      107.5064  -30.0000  120.0000 33

 18 omega   96.00  122.00   1.0000    4.0000
omega____ theta____ kappa____ phi______ frames
    -      107.5064 -125.0000 -180.0000 26

 19 omega   47.00  111.00   1.0000    4.0000
omega____ theta____ kappa____ phi______ frames
    -      107.5064   15.0000   90.0000 64

 20 omega  148.00  177.00   1.0000    4.0000
omega____ theta____ kappa____ phi______ frames
    -      107.5064   15.0000   90.0000 29

 21 omega   46.00   98.00   1.0000    4.0000
omega____ theta____ kappa____ phi______ frames
    -      107.5064   15.0000  -30.0000 52

 22 omega   72.00  108.00   1.0000    4.0000
omega____ theta____ kappa____ phi______ frames
    -      107.5064  -94.0000    0.0000 36

 23 omega   65.00  117.00   1.0000    4.0000
omega____ theta____ kappa____ phi______ frames
    -      107.5064 -125.0000    0.0000 52
;
_diffrn_measurement_device 'four-circle diffractometer'
_diffrn_measurement_device_type 'SuperNova, Dual, Cu at zero, AtlasS2'
_diffrn_measurement_method '\w scans'
_diffrn_orient_matrix_UB_11 0.0038443000
_diffrn_orient_matrix_UB_12 -0.0973235000
_diffrn_orient_matrix_UB_13 0.0371377000
_diffrn_orient_matrix_UB_21 -0.0661570000
_diffrn_orient_matrix_UB_22 0.0126370000
_diffrn_orient_matrix_UB_23 -0.0616425000
_diffrn_orient_matrix_UB_31 0.1019690000
_diffrn_orient_matrix_UB_32 -0.0402222000
_diffrn_orient_matrix_UB_33 -0.0309171000
_diffrn_radiation_monochromator mirror
_diffrn_radiation_probe x-ray
_diffrn_radiation_type CuK\a
_diffrn_radiation_wavelength 1.54184
_diffrn_reflns_av_R_equivalents 0.0428
_diffrn_reflns_av_unetI/netI 0.0561
_diffrn_reflns_laue_measured_fraction_full 1.000
_diffrn_reflns_laue_measured_fraction_max 1.000
_diffrn_reflns_limit_h_max 16
_diffrn_reflns_limit_h_min -15
_diffrn_reflns_limit_k_max 20
_diffrn_reflns_limit_k_min -20
_diffrn_reflns_limit_l_max 24
_diffrn_reflns_limit_l_min -25
_diffrn_reflns_number 30910
_diffrn_reflns_point_group_measured_fraction_full 1.000
_diffrn_reflns_point_group_measured_fraction_max 1.000
_diffrn_reflns_theta_full 67.080
_diffrn_reflns_theta_max 67.080
_diffrn_reflns_theta_min 3.489
_diffrn_source 'sealed X-ray tube'
_diffrn_source_type 'SuperNova (Cu) X-ray Source'
_exptl_absorpt_coefficient_mu 9.976
_exptl_absorpt_correction_T_max 1.00000
_exptl_absorpt_correction_T_min 0.51353
_exptl_absorpt_correction_type multi-scan
_exptl_absorpt_process_details
;
CrysAlisPro, Agilent Technologies,
Version 1.171.37.35 (release 13-08-2014 CrysAlis171 .NET)
(compiled Aug 13 2014,18:06:01)
Empirical absorption correction using spherical harmonics,
 implemented in SCALE3 ABSPACK scaling algorithm.
;
_exptl_crystal_colour green
_exptl_crystal_colour_primary green
_exptl_crystal_density_diffrn 1.763
_exptl_crystal_description block
_exptl_crystal_F_000 2256
_exptl_crystal_size_max 0.24
_exptl_crystal_size_mid 0.22
_exptl_crystal_size_min 0.2
_refine_diff_density_max 1.389
_refine_diff_density_min -1.010
_refine_diff_density_rms 0.120
_refine_ls_extinction_method none
_refine_ls_goodness_of_fit_ref 1.042
_refine_ls_hydrogen_treatment constr
_refine_ls_matrix_type full
_refine_ls_number_parameters 1296
_refine_ls_number_reflns 15363
_refine_ls_number_restraints 142
_refine_ls_restrained_S_all 1.069
_refine_ls_R_factor_all 0.0458
_refine_ls_R_factor_gt 0.0411
_refine_ls_shift/su_max 0.002
_refine_ls_shift/su_mean 0.000
_refine_ls_structure_factor_coef Fsqd
_refine_ls_weighting_details 'w=1/[\s^2^(Fo^2^)+(0.0634P)^2^+0.6938P] where P=(Fo^2^+2Fc^2^)/3'
_refine_ls_weighting_scheme calc
_refine_ls_wR_factor_gt 0.1025
_refine_ls_wR_factor_ref 0.1074
_reflns_Friedel_coverage 0.000
_reflns_number_gt 13809
_reflns_number_total 15363
_reflns_threshold_expression 'I > 2\s(I)'
_cod_data_source_file c5ra13386f2.cif
_cod_data_source_block a150116a
_cod_database_code 7221923
_audit_block_doi 10.5517/cc1jbk1g
_chemical_oxdiff_formula 'C H N O Gd'
_shelx_space_group_comment
;
The symmetry employed for this shelxl refinement is uniquely defined
by the following loop, which should always be used as a source of
symmetry information in preference to the above space-group names.
They are only intended as comments.
;
_reflns_odcompleteness_completeness 99.97
_reflns_odcompleteness_iscentric 1
_reflns_odcompleteness_theta 66.97
_olex2_refinement_description
;
1. Fixed Uiso
 At 1.2 times of:
  All C(H) groups
 At 1.5 times of:
  All C(H,H,H) groups
2. Restrained distances
 C1'-C3' = C3'-C5' = C6'-C8' = C8'-C10'
 2.51 with sigma of 0.01
 C2-C4 = C7-C9 = C2'-C4' = C7'-C9'
 2.43 with sigma of 0.01
 O4-C9 = O3-C7 = O2-C4 = O1-C2
 1.25 with sigma of 0.01
 C9-C10 = C7-C6 = C5-C4 = C2-C1
 1.54 with sigma of 0.01
 C9-C8 = C8-C7 = C4-C3 = C3-C2
 1.38 with sigma of 0.01
 F12-C10 = F10-C10 = F11-C10 = F8-C6 = F7-C6 = F9-C6 = F6-C5
 1.33 with sigma of 0.01
 F4-C5 = F5-C5 = F2-C1 = F3-C1 = F1-C1
 1.33 with sigma of 0.01
 C10'-F11' = C10'-F12' = C10'-F10'
 1.33 with sigma of 0.01
 F11'-C9' = F10'-C9' = F12'-C9'
 2.43 with sigma of 0.01
 O1'-Pr1 = O2'-Pr1 = O3'-Pr1 = O4'-Pr1
 2.48 with sigma of 0.02
 O1'-C2' = O2'-C4' = O3'-C7' = O4'-C9'
 1.25 with sigma of 0.01
 C1'-C2' = C4'-C5' = C6'-C7' = C9'-C10'
 1.54 with sigma of 0.01
 C1'-F1' = C1'-F2' = C1'-F3' = C5'-F4' = C5'-F5' = C5'-F6'
 1.33 with sigma of 0.01
 C2'-C3' = C3'-C4' = C7'-C8' = C8'-C9'
 1.39 with sigma of 0.01
 F1'-C2' = F2'-C2' = F3'-C2'
 2.37 with sigma of 0.01
 F4'-C4' = F5'-C4' = F6'-C4'
 2.37 with sigma of 0.01
 F7'-C7' = F8'-C7' = F9'-C7'
 2.37 with sigma of 0.01
 F4'-C5' = F5'-C5' = F6'-C5'
 1.33 with sigma of 0.01
 F10'-F11' \\sim F10'-F12' \\sim F11'-F12'
 with sigma of 0.001
 F6-F5 \\sim F5-F4
 with sigma of 0.02
 F5-F4 \\sim F4-F6
 with sigma of 0.02
 F7-F8 \\sim F8-F9
 with sigma of 0.02
 F9-F7 \\sim F7-F8
 with sigma of 0.02
 F4'-F5' \\sim F4'-F6' \\sim F5'-F6'
 with sigma of 0.001
 F10-F12 \\sim F12-F11
 with sigma of 0.02
 F11-F10 \\sim F10-F12
 with sigma of 0.02
 F2-F3 \\sim F3-F1
 with sigma of 0.02
 F3-F1 \\sim F1-F2
 with sigma of 0.02
 F1'-F2' \\sim F1'-F3' \\sim F2'-F3'
 with sigma of 0.001
 F4'-F5' \\sim F4'-F6' \\sim F5'-F6'
 with sigma of 0.001
 F7'-F8' \\sim F7'-F9' \\sim F8'-F9'
 with sigma of 0.001
 F2-C2 \\sim F3-F1
 with sigma of 0.02
 F1-C2 \\sim F2-C2 \\sim F3-C2
 with sigma of 0.002
3. Restrained planarity
 C1', C2', O1', C3', C4', O2', C5'
 with sigma of 0.001
 C6', C7', C8', C9', C10', O4', O3'
 with sigma of 0.001
 C6, C7, C8, C9, C10, O4, O3
 with sigma of 0.01
 C1, C2, O1, C3, C4, O2, C5
 with sigma of 0.01
4. Uiso/Uaniso restraints and constraints
Uanis(C2) \\sim Ueq, Uanis(C2') \\sim Ueq: with sigma of 0.005 and sigma for
terminal atoms of 0.01
Uanis(F3) \\sim Ueq, Uanis(F3') \\sim Ueq: with sigma of 0.005 and sigma for
terminal atoms of 0.01
Uanis(F9) = Uanis(F6')
Uanis(F8) = Uanis(F4')
Uanis(F7) = Uanis(F5')
Uanis(F6) = Uanis(F8')
Uanis(F4) = Uanis(F7')
Uanis(F5) = Uanis(F9')
Uanis(F6') = Uanis(F9)
Uanis(F5') = Uanis(F8)
Uanis(F4') = Uanis(F7)
Uanis(C10) = Uanis(C10')
Uanis(F11') = Uanis(F11)
Uanis(F10) = Uanis(F10')
Uanis(F12) = Uanis(F12')
Uanis(F3) = Uanis(F3')
Uanis(F2) = Uanis(F2')
Uanis(F1) = Uanis(F1')
Uanis(C9) = Uanis(C9')
Uanis(C8) = Uanis(C8')
Uanis(C7) = Uanis(C4')
Uanis(C6) = Uanis(C5')
Uanis(C5) = Uanis(C6')
Uanis(C4) = Uanis(C7')
Uanis(C3) = Uanis(C3')
Uanis(C2) = Uanis(C2')
Uanis(C1) = Uanis(C1')
Uanis(O4) = Uanis(O4')
Uanis(O3) = Uanis(O2')
Uanis(O2) = Uanis(O3')
Uanis(O1) = Uanis(O1')
5. Others
 Sof(F1')=Sof(F2')=Sof(F3')=Sof(F4')=Sof(F5')=Sof(F6')=Sof(F7')=Sof(F8')=
 Sof(F9')=Sof(F12')=Sof(F10')=Sof(F11')=Sof(O1')=Sof(O2')=Sof(O3')=Sof(O4')=
 Sof(C1')=Sof(C2')=Sof(C3')=Sof(H3')=Sof(C4')=Sof(C5')=Sof(C6')=Sof(C7')=
 Sof(C8')=Sof(H8')=Sof(C9')=Sof(C10')=1-FVAR(1)
 Sof(F1)=Sof(F2)=Sof(F3)=Sof(F4)=Sof(F5)=Sof(F6)=Sof(F7)=Sof(F8)=Sof(F9)=
 Sof(F10)=Sof(F11)=Sof(F12)=Sof(O1)=Sof(O2)=Sof(O3)=Sof(O4)=Sof(C1)=Sof(C2)=
 Sof(C3)=Sof(H3)=Sof(C4)=Sof(C5)=Sof(C6)=Sof(C7)=Sof(C8)=Sof(H8)=Sof(C9)=
 Sof(C10)=FVAR(1)
6.a Aromatic/amide H refined with riding coordinates:
 C3(H3), C8(H8), C3'(H3'), C8'(H8'), C13(H13), C24(H24), C25(H25), C36(H36),
 C41(H41), C46(H46), C57(H57), C58(H58)
6.b Idealised Me refined as rotating group:
 C18(H18A,H18B,H18C), C19(H19A,H19B,H19C), C21(H21A,H21B,H21C), C22(H22A,H22B,
 H22C), C29(H29A,H29B,H29C), C30(H30A,H30B,H30C), C32(H32A,H32B,H32C), C33(H33A,
 H33B,H33C), C51(H51A,H51B,H51C), C52(H52A,H52B,H52C), C54(H54A,H54B,H54C),
 C55(H55A,H55B,H55C), C62(H62A,H62B,H62C), C63(H63A,H63B,H63C), C65(H65A,H65B,
 H65C), C66(H66A,H66B,H66C)
;
_shelx_shelxl_version_number 2014/7
_olex2_submission_special_instructions 'No special instructions were received'

loop_
_space_group_symop_operation_xyz
'x, y, z'
'-x, -y, -z'

loop_
_atom_site_label
_atom_site_type_symbol
_atom_site_fract_x
_atom_site_fract_y
_atom_site_fract_z
_atom_site_U_iso_or_equiv
_atom_site_adp_type
_atom_site_occupancy
_atom_site_site_symmetry_order
_atom_site_calc_flag
_atom_site_refinement_flags_posn
_atom_site_refinement_flags_adp
_atom_site_refinement_flags_occupancy
_atom_site_disorder_assembly
_atom_site_disorder_group
Pr1 Pr 0.61492(2) 0.31771(2) 0.83267(2) 0.01348(7) Uani 1 1 d D . . . .
F1 F 0.6386(7) 0.4059(4) 1.0276(3) 0.079(2) Uani 0.622(2) 1 d D . P A 1
F2 F 0.6381(6) 0.2862(6) 1.1111(3) 0.060(2) Uani 0.622(2) 1 d D . P A 1
F3 F 0.7845(4) 0.2843(6) 1.0706(3) 0.0736(18) Uani 0.622(2) 1 d D U P A 1
F4 F 0.6095(5) 0.0409(4) 1.0868(3) 0.0628(14) Uani 0.622(2) 1 d D . P A 1
F5 F 0.7163(5) -0.0071(4) 1.0172(4) 0.0516(16) Uani 0.622(2) 1 d D . P A 1
F6 F 0.5456(5) 0.0606(4) 0.9883(3) 0.0661(15) Uani 0.622(2) 1 d D . P A 1
F7 F 0.4150(4) 0.3785(4) 1.0129(2) 0.0483(8) Uani 0.622(2) 1 d D . P A 1
F8 F 0.3087(4) 0.3174(4) 1.0177(3) 0.0483(8) Uani 0.622(2) 1 d D . P A 1
F9 F 0.2693(7) 0.4561(4) 0.9501(4) 0.0481(10) Uani 0.622(2) 1 d D . P A 1
F10 F 0.2881(6) 0.1813(5) 0.8648(5) 0.0486(18) Uani 0.622(2) 1 d D . P A 1
F11 F 0.4316(4) 0.1273(3) 0.8229(3) 0.0506(12) Uani 0.622(2) 1 d D . P A 1
F12 F 0.3077(7) 0.2545(4) 0.7624(4) 0.0467(16) Uani 0.622(2) 1 d D . P A 1
O1 O 0.6642(6) 0.3226(4) 0.9415(4) 0.0202(8) Uani 0.622(2) 1 d D . P A 1
O2 O 0.6341(6) 0.1766(5) 0.9223(4) 0.0178(11) Uani 0.622(2) 1 d D . P A 1
O3 O 0.4666(7) 0.3757(4) 0.8918(4) 0.0175(10) Uani 0.622(2) 1 d D . P A 1
O4 O 0.4708(6) 0.2770(4) 0.8125(4) 0.0160(10) Uani 0.622(2) 1 d D . P A 1
C1 C 0.6768(5) 0.3161(5) 1.0542(3) 0.037(2) Uani 0.622(2) 1 d D . P A 1
C2 C 0.6625(3) 0.2759(3) 1.0032(3) 0.0240(13) Uani 0.622(2) 1 d D U P A 1
C3 C 0.6468(4) 0.1949(4) 1.0287(3) 0.0308(13) Uani 0.622(2) 1 d D . P A 1
H3 H 0.6441 0.1686 1.0751 0.037 Uiso 0.622(2) 1 calc R . P A 1
C4 C 0.6352(4) 0.1524(4) 0.9876(3) 0.0260(11) Uani 0.622(2) 1 d D . P A 1
C5 C 0.6233(5) 0.0602(5) 1.0209(3) 0.0368(12) Uani 0.622(2) 1 d D . P A 1
C6 C 0.3487(5) 0.3723(4) 0.9761(3) 0.0270(12) Uani 0.622(2) 1 d D . P A 1
C7 C 0.3979(4) 0.3433(3) 0.9174(2) 0.0222(10) Uani 0.622(2) 1 d D . P A 1
C8 C 0.3630(4) 0.2884(3) 0.8991(3) 0.0270(12) Uani 0.622(2) 1 d D . P A 1
H8 H 0.3115 0.2713 0.9221 0.032 Uiso 0.622(2) 1 calc R . P A 1
C9 C 0.4036(4) 0.2586(3) 0.8470(2) 0.0217(12) Uani 0.622(2) 1 d D . P A 1
C10 C 0.3607(5) 0.2002(4) 0.8262(4) 0.0243(10) Uani 0.622(2) 1 d D . P A 1
F1' F 0.8017(6) 0.2209(5) 1.0552(4) 0.079(2) Uani 0.378(2) 1 d D . P A 2
F2' F 0.6772(9) 0.2573(7) 1.1148(4) 0.060(2) Uani 0.378(2) 1 d D . P A 2
F3' F 0.7287(7) 0.3577(6) 1.0512(5) 0.0736(18) Uani 0.378(2) 1 d D U P A 2
F4' F 0.2957(5) 0.3383(6) 0.9321(3) 0.0483(8) Uani 0.378(2) 1 d D . P A 2
F5' F 0.3401(7) 0.3175(7) 1.0350(4) 0.0483(8) Uani 0.378(2) 1 d D . P A 2
F6' F 0.2781(10) 0.4549(5) 0.9568(6) 0.0481(10) Uani 0.378(2) 1 d D . P A 2
F7' F 0.5477(8) 0.0468(6) 1.0587(4) 0.0628(14) Uani 0.378(2) 1 d D . P A 2
F8' F 0.6692(7) 0.0877(6) 1.0600(4) 0.0661(15) Uani 0.378(2) 1 d D . P A 2
F9' F 0.6902(8) -0.0154(6) 1.0245(7) 0.0516(16) Uani 0.378(2) 1 d D . P A 2
F12' F 0.3089(11) 0.2790(7) 0.7599(5) 0.0467(16) Uani 0.378(2) 1 d D . P A 2
F10' F 0.2725(8) 0.2156(8) 0.8601(8) 0.0486(18) Uani 0.378(2) 1 d D . P A 2
F11' F 0.3791(7) 0.1318(5) 0.8106(5) 0.0506(12) Uani 0.378(2) 1 d D . P A 2
O1' O 0.6749(11) 0.3243(4) 0.9393(5) 0.0202(8) Uani 0.378(2) 1 d D . P A 2
O2' O 0.4553(13) 0.3728(5) 0.8879(6) 0.0175(10) Uani 0.378(2) 1 d D . P A 2
O3' O 0.6415(10) 0.1769(8) 0.9316(7) 0.0178(11) Uani 0.378(2) 1 d D . P A 2
O4' O 0.4871(11) 0.2613(8) 0.8149(8) 0.0160(10) Uani 0.378(2) 1 d D . P A 2
C1' C 0.7095(6) 0.2847(3) 1.0546(4) 0.037(2) Uani 0.378(2) 1 d D . P A 2
C2' C 0.6310(4) 0.31470(14) 0.9938(3) 0.0240(13) Uani 0.378(2) 1 d D U P A 2
C3' C 0.5271(5) 0.3271(3) 1.0048(4) 0.0308(13) Uani 0.378(2) 1 d D . P A 2
H3' H 0.5075 0.3170 1.0486 0.037 Uiso 0.378(2) 1 calc R . P A 2
C4' C 0.4519(5) 0.3545(3) 0.9513(4) 0.0222(10) Uani 0.378(2) 1 d D . P A 2
C5' C 0.3383(6) 0.3664(5) 0.9691(4) 0.0270(12) Uani 0.378(2) 1 d D . P A 2
C6' C 0.6171(10) 0.0661(5) 1.0247(4) 0.0368(12) Uani 0.378(2) 1 d D . P A 2
C7' C 0.5799(5) 0.1367(3) 0.9514(2) 0.0260(11) Uani 0.378(2) 1 d D . P A 2
C8' C 0.4883(5) 0.1456(4) 0.9193(3) 0.0270(12) Uani 0.378(2) 1 d D . P A 2
H8' H 0.4529 0.1095 0.9424 0.032 Uiso 0.378(2) 1 calc R . P A 2
C9' C 0.4506(5) 0.2087(4) 0.8526(3) 0.0217(12) Uani 0.378(2) 1 d D . P A 2
C10' C 0.3485(7) 0.2142(6) 0.8207(5) 0.0243(10) Uani 0.378(2) 1 d D . P A 2
F13 F 0.3657(2) 0.4696(2) 0.61188(13) 0.0400(6) Uani 1 1 d . . . . .
F14 F 0.5005(2) 0.49361(17) 0.57220(12) 0.0311(5) Uani 1 1 d . . . . .
F15 F 0.4633(2) 0.39197(18) 0.55556(12) 0.0336(6) Uani 1 1 d . . . . .
F16 F 0.6827(3) 0.04507(19) 0.80118(15) 0.0462(7) Uani 1 1 d . . . . .
F17 F 0.7961(2) 0.0643(2) 0.73112(17) 0.0484(8) Uani 1 1 d . . . . .
F18 F 0.6446(3) 0.08264(19) 0.69447(15) 0.0449(7) Uani 1 1 d . . . . .
O5 O 0.5434(2) 0.39140(17) 0.70891(13) 0.0181(5) Uani 1 1 d . . . . .
O6 O 0.6899(2) 0.20849(19) 0.77746(13) 0.0208(5) Uani 1 1 d . . . . .
O7 O 0.5938(2) 0.47594(18) 0.79423(12) 0.0185(5) Uani 1 1 d . . . . .
O8 O 0.6076(2) 0.64804(19) 0.57135(13) 0.0235(6) Uani 1 1 d . . . . .
O9 O 0.8102(2) 0.25089(18) 0.85706(12) 0.0178(5) Uani 1 1 d . . . . .
O10 O 0.9938(2) 0.1702(2) 0.68784(14) 0.0258(6) Uani 1 1 d . . . . .
O11 O 0.75279(19) 0.38662(18) 0.73046(12) 0.0169(5) Uani 1 1 d . . . . .
N1 N 0.5709(2) 0.5434(2) 0.73527(15) 0.0161(6) Uani 1 1 d . . . . .
N2 N 0.5765(2) 0.6256(2) 0.62978(16) 0.0176(6) Uani 1 1 d . . . . .
N3 N 0.8828(2) 0.2062(2) 0.82679(15) 0.0157(6) Uani 1 1 d . . . . .
N4 N 0.9696(2) 0.1661(2) 0.74681(16) 0.0191(6) Uani 1 1 d . . . . .
C11 C 0.4654(3) 0.4283(3) 0.60065(19) 0.0225(8) Uani 1 1 d . . . . .
C12 C 0.5345(3) 0.3572(3) 0.66803(18) 0.0191(7) Uani 1 1 d . . . . .
C13 C 0.5786(3) 0.2648(3) 0.67572(19) 0.0217(8) Uani 1 1 d . . . . .
H13 H 0.5590 0.2480 0.6433 0.026 Uiso 1 1 calc R . . . .
C14 C 0.6511(3) 0.1980(3) 0.73083(19) 0.0197(7) Uani 1 1 d . . . . .
C15 C 0.6934(4) 0.0964(3) 0.7392(2) 0.0346(10) Uani 1 1 d . . . . .
C16 C 0.6218(3) 0.5412(3) 0.68104(18) 0.0177(7) Uani 1 1 d . . . . .
C17 C 0.4861(3) 0.6367(3) 0.72559(19) 0.0190(7) Uani 1 1 d . . . . .
C18 C 0.3894(3) 0.6248(3) 0.7563(2) 0.0299(9) Uani 1 1 d . . . . .
H18A H 0.3682 0.5914 0.7364 0.045 Uiso 1 1 calc GR . . . .
H18B H 0.3328 0.6843 0.7472 0.045 Uiso 1 1 calc GR . . . .
H18C H 0.4060 0.5915 0.8045 0.045 Uiso 1 1 calc GR . . . .
C19 C 0.5302(3) 0.6781(3) 0.7626(2) 0.0259(8) Uani 1 1 d . . . . .
H19A H 0.5472 0.6395 0.8100 0.039 Uiso 1 1 calc GR . . . .
H19B H 0.4784 0.7383 0.7572 0.039 Uiso 1 1 calc GR . . . .
H19C H 0.5928 0.6828 0.7438 0.039 Uiso 1 1 calc GR . . . .
C20 C 0.4723(3) 0.6851(3) 0.64616(19) 0.0193(7) Uani 1 1 d . . . . .
C21 C 0.3877(3) 0.6758(3) 0.6102(2) 0.0245(8) Uani 1 1 d . . . . .
H21A H 0.3951 0.6937 0.5625 0.037 Uiso 1 1 calc GR . . . .
H21B H 0.3191 0.7150 0.6168 0.037 Uiso 1 1 calc GR . . . .
H21C H 0.3958 0.6131 0.6288 0.037 Uiso 1 1 calc GR . . . .
C22 C 0.4595(3) 0.7842(3) 0.6199(2) 0.0243(8) Uani 1 1 d . . . . .
H22A H 0.5209 0.7867 0.6360 0.036 Uiso 1 1 calc GR . . . .
H22B H 0.3983 0.8199 0.6359 0.036 Uiso 1 1 calc GR . . . .
H22C H 0.4511 0.8088 0.5711 0.036 Uiso 1 1 calc GR . . . .
C23 C 0.7062(3) 0.4638(3) 0.67317(18) 0.0170(7) Uani 1 1 d . . . . .
C24 C 0.7461(3) 0.4490(3) 0.61663(19) 0.0196(7) Uani 1 1 d . . . . .
H24 H 0.7271 0.4910 0.5719 0.023 Uiso 1 1 calc R . . . .
C25 C 0.8224(3) 0.3564(3) 0.64008(19) 0.0204(7) Uani 1 1 d . . . . .
H25 H 0.8633 0.3257 0.6136 0.025 Uiso 1 1 calc R . . . .
C26 C 0.8241(3) 0.3212(3) 0.70918(18) 0.0159(7) Uani 1 1 d . . . . .
C27 C 0.8880(3) 0.2342(3) 0.76005(19) 0.0177(7) Uani 1 1 d . . . . .
C28 C 0.9608(3) 0.1097(3) 0.86536(19) 0.0199(7) Uani 1 1 d . . . . .
C29 C 0.8991(3) 0.0496(3) 0.8860(2) 0.0232(8) Uani 1 1 d . . . . .
H29A H 0.8452 0.0715 0.9130 0.035 Uiso 1 1 calc GR . . . .
H29B H 0.9462 -0.0129 0.9119 0.035 Uiso 1 1 calc GR . . . .
H29C H 0.8670 0.0523 0.8459 0.035 Uiso 1 1 calc GR . . . .
C30 C 1.0127(3) 0.1057(3) 0.92850(19) 0.0222(8) Uani 1 1 d . . . . .
H30A H 1.0471 0.1470 0.9152 0.033 Uiso 1 1 calc GR . . . .
H30B H 1.0639 0.0441 0.9527 0.033 Uiso 1 1 calc GR . . . .
H30C H 0.9599 0.1234 0.9574 0.033 Uiso 1 1 calc GR . . . .
C31 C 1.0377(3) 0.0921(3) 0.81065(19) 0.0207(8) Uani 1 1 d . . . . .
C32 C 1.0706(4) -0.0017(3) 0.8060(2) 0.0303(9) Uani 1 1 d . . . . .
H32A H 1.0089 -0.0093 0.7967 0.045 Uiso 1 1 calc GR . . . .
H32B H 1.1089 -0.0492 0.8484 0.045 Uiso 1 1 calc GR . . . .
H32C H 1.1147 -0.0056 0.7701 0.045 Uiso 1 1 calc GR . . . .
C33 C 1.1339(3) 0.1125(3) 0.8143(2) 0.0257(8) Uani 1 1 d . . . . .
H33A H 1.1708 0.1095 0.7753 0.039 Uiso 1 1 calc GR . . . .
H33B H 1.1800 0.0678 0.8549 0.039 Uiso 1 1 calc GR . . . .
H33C H 1.1114 0.1729 0.8149 0.039 Uiso 1 1 calc GR . . . .
Pr2 Pr 0.84608(2) 0.76484(2) 0.68464(2) 0.01486(7) Uani 1 1 d . . . . .
F19 F 0.7777(4) 0.8486(4) 0.92852(19) 0.0774(13) Uani 1 1 d . . . . .
F20 F 0.8983(3) 0.8701(2) 0.86851(15) 0.0494(8) Uani 1 1 d . . . . .
F21 F 0.9130(3) 0.7339(2) 0.92307(16) 0.0621(11) Uani 1 1 d . . . . .
F22 F 0.4741(2) 0.9984(2) 0.7513(2) 0.0631(11) Uani 1 1 d . . . . .
F23 F 0.4669(3) 0.8689(3) 0.80738(17) 0.0573(9) Uani 1 1 d . . . . .
F24 F 0.4579(2) 0.9175(2) 0.69975(14) 0.0365(6) Uani 1 1 d . . . . .
F25 F 1.1983(2) 0.52532(19) 0.81159(12) 0.0333(6) Uani 1 1 d . . . . .
F26 F 1.28104(18) 0.48687(18) 0.73242(13) 0.0335(6) Uani 1 1 d . . . . .
F27 F 1.16075(19) 0.43982(17) 0.77349(13) 0.0311(5) Uani 1 1 d . . . . .
F28 F 1.17821(19) 0.6916(2) 0.50931(13) 0.0371(6) Uani 1 1 d . . . . .
F29 F 1.0481(2) 0.8232(2) 0.48808(15) 0.0448(7) Uani 1 1 d . . . . .
F30 F 1.0235(2) 0.7145(2) 0.47396(13) 0.0434(7) Uani 1 1 d . . . . .
F31 F 1.1790(2) 0.8275(2) 0.64836(16) 0.0394(6) Uani 1 1 d . . . . .
F32 F 1.1187(2) 0.95911(18) 0.65748(15) 0.0355(6) Uani 1 1 d . . . . .
F33 F 1.1406(2) 0.83679(18) 0.74455(13) 0.0337(6) Uani 1 1 d . . . . .
F34 F 0.7722(2) 1.0982(2) 0.49148(14) 0.0483(8) Uani 1 1 d . . . . .
F35 F 0.7553(2) 1.15206(17) 0.57001(16) 0.0412(7) Uani 1 1 d . . . . .
F36 F 0.64762(19) 1.09805(18) 0.55495(14) 0.0373(6) Uani 1 1 d . . . . .
O12 O 0.8530(2) 0.79308(19) 0.78641(14) 0.0245(6) Uani 1 1 d . . . . .
O13 O 0.6636(2) 0.83875(18) 0.71294(13) 0.0207(5) Uani 1 1 d . . . . .
O14 O 1.0126(2) 0.62401(17) 0.72713(13) 0.0181(5) Uani 1 1 d . . . . .
O15 O 0.9487(2) 0.74405(18) 0.59008(13) 0.0201(5) Uani 1 1 d . . . . .
O16 O 0.9897(2) 0.81385(18) 0.68361(14) 0.0217(5) Uani 1 1 d . . . . .
O17 O 0.7855(2) 0.92864(18) 0.61630(14) 0.0216(5) Uani 1 1 d . . . . .
O18 O 0.7266(2) 0.78227(18) 0.59414(13) 0.0183(5) Uani 1 1 d . . . . .
O19 O 0.8657(2) 0.6261(2) 0.45159(14) 0.0290(6) Uani 1 1 d . . . . .
O20 O 0.8051(2) 0.64152(17) 0.76968(13) 0.0193(5) Uani 1 1 d . . . . .
O21 O 1.0001(2) 0.33272(18) 0.81145(13) 0.0221(5) Uani 1 1 d . . . . .
O22 O 0.84714(19) 0.59777(17) 0.65731(12) 0.0162(5) Uani 1 1 d . . . . .
N5 N 0.7449(2) 0.7643(2) 0.53976(15) 0.0170(6) Uani 1 1 d . . . . .
N6 N 0.8109(2) 0.6905(2) 0.47150(16) 0.0194(6) Uani 1 1 d . . . . .
N7 N 0.8586(2) 0.5532(2) 0.80129(15) 0.0163(6) Uani 1 1 d . . . . .
N8 N 0.9512(2) 0.4066(2) 0.82182(15) 0.0169(6) Uani 1 1 d . . . . .
C34 C 0.5045(4) 0.9136(3) 0.7541(2) 0.0304(9) Uani 1 1 d . . . . .
C35 C 0.6263(3) 0.8642(3) 0.7597(2) 0.0204(8) Uani 1 1 d . . . . .
C36 C 0.6815(4) 0.8554(3) 0.8171(2) 0.0267(9) Uani 1 1 d . . . . .
H36 H 0.6437 0.8730 0.8505 0.032 Uiso 1 1 calc R . . . .
C37 C 0.7893(4) 0.8215(3) 0.8253(2) 0.0254(9) Uani 1 1 d . . . . .
C38 C 0.8443(4) 0.8191(3) 0.8871(2) 0.0352(10) Uani 1 1 d . . . . .
C39 C 1.1865(3) 0.5119(3) 0.7554(2) 0.0233(8) Uani 1 1 d . . . . .
C40 C 1.0990(3) 0.5966(3) 0.70389(19) 0.0189(7) Uani 1 1 d . . . . .
C41 C 1.1229(3) 0.6323(3) 0.6375(2) 0.0206(7) Uani 1 1 d . . . . .
H41 H 1.1922 0.6088 0.6277 0.025 Uiso 1 1 calc R . . . .
C42 C 1.0447(3) 0.7021(3) 0.58631(19) 0.0195(7) Uani 1 1 d . . . . .
C43 C 1.0756(3) 0.7326(3) 0.5138(2) 0.0286(9) Uani 1 1 d . . . . .
C44 C 1.1102(3) 0.8789(3) 0.6782(2) 0.0221(8) Uani 1 1 d . . . . .
C45 C 0.9985(3) 0.8886(3) 0.66178(18) 0.0179(7) Uani 1 1 d . . . . .
C46 C 0.9222(3) 0.9758(3) 0.6240(2) 0.0226(8) Uani 1 1 d . . . . .
H46 H 0.9384 1.0266 0.6124 0.027 Uiso 1 1 calc R . . . .
C47 C 0.8226(3) 0.9881(3) 0.60318(19) 0.0206(8) Uani 1 1 d . . . . .
C48 C 0.7486(3) 1.0854(3) 0.5549(2) 0.0277(9) Uani 1 1 d . . . . .
C49 C 0.8090(3) 0.6833(3) 0.53713(18) 0.0161(7) Uani 1 1 d . . . . .
C50 C 0.7286(3) 0.7815(3) 0.42500(18) 0.0209(8) Uani 1 1 d . . . . .
C51 C 0.6376(3) 0.7614(3) 0.4083(2) 0.0283(9) Uani 1 1 d . . . . .
H51A H 0.6633 0.7161 0.3882 0.042 Uiso 1 1 calc GR . . . .
H51B H 0.5840 0.8170 0.3771 0.042 Uiso 1 1 calc GR . . . .
H51C H 0.6083 0.7386 0.4493 0.042 Uiso 1 1 calc GR . . . .
C52 C 0.7753(3) 0.8180(3) 0.35987(19) 0.0268(9) Uani 1 1 d . . . . .
H52A H 0.8356 0.8264 0.3708 0.040 Uiso 1 1 calc GR . . . .
H52B H 0.7232 0.8760 0.3300 0.040 Uiso 1 1 calc GR . . . .
H52C H 0.7963 0.7748 0.3379 0.040 Uiso 1 1 calc GR . . . .
C53 C 0.7028(3) 0.8392(3) 0.47056(18) 0.0206(8) Uani 1 1 d . . . . .
C54 C 0.7621(4) 0.9000(3) 0.4592(2) 0.0275(9) Uani 1 1 d . . . . .
H54A H 0.7523 0.9233 0.4949 0.041 Uiso 1 1 calc GR . . . .
H54B H 0.7355 0.9505 0.4162 0.041 Uiso 1 1 calc GR . . . .
H54C H 0.8359 0.8646 0.4595 0.041 Uiso 1 1 calc GR . . . .
C55 C 0.5852(3) 0.8951(3) 0.4703(2) 0.0308(9) Uani 1 1 d . . . . .
H55A H 0.5493 0.8550 0.4828 0.046 Uiso 1 1 calc GR . . . .
H55B H 0.5564 0.9413 0.4257 0.046 Uiso 1 1 calc GR . . . .
H55C H 0.5760 0.9243 0.5024 0.046 Uiso 1 1 calc GR . . . .
C56 C 0.8688(3) 0.5995(3) 0.59330(18) 0.0167(7) Uani 1 1 d . . . . .
C57 C 0.9451(3) 0.5167(3) 0.59679(18) 0.0199(7) Uani 1 1 d . . . . .
H57 H 0.9738 0.5011 0.5604 0.024 Uiso 1 1 calc R . . . .
C58 C 0.9721(3) 0.4593(3) 0.66684(19) 0.0185(7) Uani 1 1 d . . . . .
H58 H 1.0214 0.3985 0.6856 0.022 Uiso 1 1 calc R . . . .
C59 C 0.9110(3) 0.5114(3) 0.70101(18) 0.0165(7) Uani 1 1 d . . . . .
C60 C 0.9051(3) 0.4927(2) 0.77238(18) 0.0156(7) Uani 1 1 d . . . . .
C61 C 0.9496(3) 0.4102(3) 0.89135(18) 0.0180(7) Uani 1 1 d . . . . .
C62 C 0.9237(3) 0.3330(3) 0.94149(19) 0.0233(8) Uani 1 1 d . . . . .
H62A H 0.8609 0.3345 0.9234 0.035 Uiso 1 1 calc GR . . . .
H62B H 0.9125 0.3411 0.9840 0.035 Uiso 1 1 calc GR . . . .
H62C H 0.9813 0.2747 0.9486 0.035 Uiso 1 1 calc GR . . . .
C63 C 1.0610(3) 0.3969(3) 0.9119(2) 0.0231(8) Uani 1 1 d . . . . .
H63A H 1.1120 0.3407 0.9091 0.035 Uiso 1 1 calc GR . . . .
H63B H 1.0658 0.3938 0.9576 0.035 Uiso 1 1 calc GR . . . .
H63C H 1.0749 0.4478 0.8816 0.035 Uiso 1 1 calc GR . . . .
C64 C 0.8625(3) 0.5093(3) 0.87698(18) 0.0177(7) Uani 1 1 d . . . . .
C65 C 0.8903(3) 0.5639(3) 0.9095(2) 0.0238(8) Uani 1 1 d . . . . .
H65A H 0.9535 0.5703 0.8933 0.036 Uiso 1 1 calc GR . . . .
H65B H 0.9015 0.5323 0.9580 0.036 Uiso 1 1 calc GR . . . .
H65C H 0.8334 0.6238 0.8977 0.036 Uiso 1 1 calc GR . . . .
C66 C 0.7528(3) 0.5127(3) 0.89162(19) 0.0233(8) Uani 1 1 d . . . . .
H66A H 0.7026 0.5757 0.8771 0.035 Uiso 1 1 calc GR . . . .
H66B H 0.7529 0.4821 0.9395 0.035 Uiso 1 1 calc GR . . . .
H66C H 0.7339 0.4826 0.8674 0.035 Uiso 1 1 calc GR . . . .

loop_
_atom_site_aniso_label
_atom_site_aniso_U_11
_atom_site_aniso_U_22
_atom_site_aniso_U_33
_atom_site_aniso_U_23
_atom_site_aniso_U_13
_atom_site_aniso_U_12
Pr1 0.01771(11) 0.01532(11) 0.01027(10) -0.00446(8) 0.00317(7) -0.01009(8)
F1 0.162(6) 0.079(4) 0.043(3) -0.038(3) 0.034(3) -0.085(4)
F2 0.076(6) 0.120(6) 0.0233(16) -0.030(3) 0.025(3) -0.077(5)
F3 0.065(3) 0.142(5) 0.048(3) -0.041(3) 0.004(2) -0.071(3)
F4 0.083(4) 0.059(3) 0.038(3) 0.005(2) 0.016(2) -0.044(3)
F5 0.064(4) 0.0276(19) 0.047(3) 0.0035(18) 0.014(3) -0.020(2)
F6 0.075(3) 0.057(3) 0.063(3) 0.012(2) -0.019(2) -0.053(3)
F7 0.0479(19) 0.077(2) 0.0411(18) -0.0356(16) 0.0232(15) -0.0364(17)
F8 0.0479(19) 0.077(2) 0.0411(18) -0.0356(16) 0.0232(15) -0.0364(17)
F9 0.045(2) 0.0481(18) 0.034(2) -0.0237(15) 0.0048(15) 0.0037(14)
F10 0.050(3) 0.071(6) 0.061(3) -0.037(4) 0.023(2) -0.051(4)
F11 0.043(3) 0.037(2) 0.091(4) -0.038(2) 0.007(3) -0.022(3)
F12 0.056(2) 0.046(4) 0.0421(18) -0.007(2) -0.0131(15) -0.031(3)
O1 0.023(2) 0.0324(15) 0.0145(13) -0.0109(12) 0.0070(12) -0.0189(12)
O2 0.0236(17) 0.0245(14) 0.009(2) -0.0047(14) -0.0003(16) -0.0152(12)
O3 0.017(2) 0.0236(14) 0.0196(14) -0.0105(11) 0.0025(14) -0.0135(12)
O4 0.013(3) 0.018(2) 0.0162(13) -0.0058(18) 0.0029(17) -0.006(2)
C1 0.056(6) 0.062(6) 0.022(2) -0.027(4) 0.023(3) -0.044(5)
C2 0.024(3) 0.030(3) 0.017(2) -0.005(2) 0.0030(19) -0.014(2)
C3 0.042(3) 0.043(3) 0.014(2) -0.007(2) 0.005(2) -0.028(3)
C4 0.021(3) 0.028(3) 0.028(3) -0.007(2) 0.001(2) -0.011(2)
C5 0.046(3) 0.031(3) 0.030(2) -0.001(2) 0.000(2) -0.022(2)
C6 0.019(2) 0.042(3) 0.020(2) -0.010(2) 0.0066(18) -0.0142(19)
C7 0.023(3) 0.025(3) 0.017(2) -0.008(2) 0.0010(19) -0.009(2)
C8 0.028(3) 0.029(3) 0.030(3) -0.007(2) 0.008(2) -0.020(2)
C9 0.022(3) 0.025(3) 0.020(2) -0.006(3) -0.001(2) -0.012(2)
C10 0.025(2) 0.020(3) 0.029(2) -0.005(2) 0.0030(18) -0.013(2)
F1' 0.162(6) 0.079(4) 0.043(3) -0.038(3) 0.034(3) -0.085(4)
F2' 0.076(6) 0.120(6) 0.0233(16) -0.030(3) 0.025(3) -0.077(5)
F3' 0.065(3) 0.142(5) 0.048(3) -0.041(3) 0.004(2) -0.071(3)
F4' 0.0479(19) 0.077(2) 0.0411(18) -0.0356(16) 0.0232(15) -0.0364(17)
F5' 0.0479(19) 0.077(2) 0.0411(18) -0.0356(16) 0.0232(15) -0.0364(17)
F6' 0.045(2) 0.0481(18) 0.034(2) -0.0237(15) 0.0048(15) 0.0037(14)
F7' 0.083(4) 0.059(3) 0.038(3) 0.005(2) 0.016(2) -0.044(3)
F8' 0.075(3) 0.057(3) 0.063(3) 0.012(2) -0.019(2) -0.053(3)
F9' 0.064(4) 0.0276(19) 0.047(3) 0.0035(18) 0.014(3) -0.020(2)
F12' 0.056(2) 0.046(4) 0.0421(18) -0.007(2) -0.0131(15) -0.031(3)
F10' 0.050(3) 0.071(6) 0.061(3) -0.037(4) 0.023(2) -0.051(4)
F11' 0.043(3) 0.037(2) 0.091(4) -0.038(2) 0.007(3) -0.022(3)
O1' 0.023(2) 0.0324(15) 0.0145(13) -0.0109(12) 0.0070(12) -0.0189(12)
O2' 0.017(2) 0.0236(14) 0.0196(14) -0.0105(11) 0.0025(14) -0.0135(12)
O3' 0.0236(17) 0.0245(14) 0.009(2) -0.0047(14) -0.0003(16) -0.0152(12)
O4' 0.013(3) 0.018(2) 0.0162(13) -0.0058(18) 0.0029(17) -0.006(2)
C1' 0.056(6) 0.062(6) 0.022(2) -0.027(4) 0.023(3) -0.044(5)
C2' 0.024(3) 0.030(3) 0.017(2) -0.005(2) 0.0030(19) -0.014(2)
C3' 0.042(3) 0.043(3) 0.014(2) -0.007(2) 0.005(2) -0.028(3)
C4' 0.023(3) 0.025(3) 0.017(2) -0.008(2) 0.0010(19) -0.009(2)
C5' 0.019(2) 0.042(3) 0.020(2) -0.010(2) 0.0066(18) -0.0142(19)
C6' 0.046(3) 0.031(3) 0.030(2) -0.001(2) 0.000(2) -0.022(2)
C7' 0.021(3) 0.028(3) 0.028(3) -0.007(2) 0.001(2) -0.011(2)
C8' 0.028(3) 0.029(3) 0.030(3) -0.007(2) 0.008(2) -0.020(2)
C9' 0.022(3) 0.025(3) 0.020(2) -0.006(3) -0.001(2) -0.012(2)
C10' 0.025(2) 0.020(3) 0.029(2) -0.005(2) 0.0030(18) -0.013(2)
F13 0.0316(14) 0.0470(16) 0.0277(13) -0.0071(12) -0.0032(10) -0.0085(12)
F14 0.0529(15) 0.0270(12) 0.0175(11) -0.0019(10) -0.0003(10) -0.0257(12)
F15 0.0579(16) 0.0319(13) 0.0175(11) -0.0076(10) -0.0054(11) -0.0252(12)
F16 0.079(2) 0.0247(13) 0.0359(15) -0.0054(12) -0.0075(14) -0.0269(14)
F17 0.0402(16) 0.0429(17) 0.0559(18) -0.0342(15) -0.0042(13) 0.0039(13)
F18 0.0652(19) 0.0293(14) 0.0453(16) -0.0199(13) -0.0158(14) -0.0166(13)
O5 0.0227(13) 0.0181(12) 0.0166(12) -0.0063(10) 0.0042(10) -0.0119(10)
O6 0.0231(13) 0.0248(14) 0.0180(12) -0.0109(11) 0.0020(10) -0.0108(11)
O7 0.0278(13) 0.0173(12) 0.0117(11) -0.0032(10) 0.0031(10) -0.0127(11)
O8 0.0267(14) 0.0235(14) 0.0154(12) -0.0016(11) 0.0057(10) -0.0112(11)
O9 0.0180(12) 0.0233(13) 0.0149(12) -0.0085(10) 0.0051(10) -0.0106(10)
O10 0.0261(14) 0.0308(15) 0.0166(13) -0.0107(12) 0.0068(11) -0.0071(12)
O11 0.0186(12) 0.0195(13) 0.0133(11) -0.0054(10) 0.0019(9) -0.0093(10)
N1 0.0203(15) 0.0150(15) 0.0128(14) -0.0024(12) 0.0006(11) -0.0096(12)
N2 0.0179(15) 0.0181(15) 0.0143(14) -0.0021(12) 0.0007(12) -0.0087(12)
N3 0.0190(15) 0.0171(15) 0.0144(14) -0.0056(12) 0.0029(12) -0.0111(12)
N4 0.0199(15) 0.0189(16) 0.0181(15) -0.0071(13) 0.0051(12) -0.0079(13)
C11 0.030(2) 0.027(2) 0.0174(18) -0.0092(16) 0.0038(15) -0.0184(17)
C12 0.0227(18) 0.0262(19) 0.0146(16) -0.0056(15) 0.0051(14) -0.0181(16)
C13 0.029(2) 0.027(2) 0.0188(18) -0.0116(16) 0.0041(15) -0.0187(17)
C14 0.0228(18) 0.0232(19) 0.0206(18) -0.0122(16) 0.0036(14) -0.0132(15)
C15 0.049(3) 0.030(2) 0.030(2) -0.016(2) -0.006(2) -0.016(2)
C16 0.0189(17) 0.0209(18) 0.0154(17) -0.0045(15) 0.0009(14) -0.0124(15)
C17 0.0209(18) 0.0168(18) 0.0185(18) -0.0054(15) 0.0022(14) -0.0082(15)
C18 0.023(2) 0.034(2) 0.028(2) -0.0079(18) 0.0078(16) -0.0116(17)
C19 0.035(2) 0.0185(19) 0.0213(19) -0.0080(16) -0.0029(16) -0.0077(16)
C20 0.0183(18) 0.0203(18) 0.0187(18) -0.0069(15) 0.0023(14) -0.0079(15)
C21 0.0200(19) 0.028(2) 0.027(2) -0.0123(17) -0.0015(15) -0.0085(16)
C22 0.027(2) 0.0210(19) 0.0210(18) -0.0062(16) 0.0016(15) -0.0074(16)
C23 0.0190(17) 0.0165(17) 0.0161(16) -0.0027(14) -0.0001(14) -0.0107(14)
C24 0.0232(18) 0.0212(18) 0.0146(16) -0.0046(15) 0.0041(14) -0.0116(15)
C25 0.0230(18) 0.0241(19) 0.0175(17) -0.0096(15) 0.0063(14) -0.0118(16)
C26 0.0141(16) 0.0187(17) 0.0188(17) -0.0097(15) 0.0048(13) -0.0086(14)
C27 0.0195(17) 0.0207(18) 0.0175(17) -0.0082(15) 0.0038(14) -0.0121(15)
C28 0.0244(19) 0.0150(17) 0.0188(17) -0.0046(14) 0.0024(15) -0.0082(15)
C29 0.027(2) 0.0220(19) 0.0219(18) -0.0061(16) 0.0031(15) -0.0131(16)
C30 0.0250(19) 0.0195(18) 0.0178(17) -0.0038(15) -0.0019(15) -0.0075(15)
C31 0.0228(18) 0.0185(18) 0.0195(18) -0.0059(15) 0.0026(15) -0.0083(15)
C32 0.036(2) 0.020(2) 0.030(2) -0.0100(17) 0.0080(18) -0.0083(17)
C33 0.0219(19) 0.026(2) 0.0247(19) -0.0057(17) 0.0039(15) -0.0097(16)
Pr2 0.01718(11) 0.01472(11) 0.01288(10) -0.00429(8) 0.00066(7) -0.00750(8)
F19 0.087(3) 0.134(4) 0.0454(19) -0.064(2) 0.0151(19) -0.053(3)
F20 0.078(2) 0.0393(16) 0.0403(16) -0.0093(13) -0.0171(15) -0.0361(16)
F21 0.113(3) 0.0317(15) 0.0347(16) 0.0029(13) -0.0407(18) -0.0311(17)
F22 0.0385(16) 0.0403(17) 0.125(3) -0.055(2) 0.0034(18) -0.0074(14)
F23 0.0461(18) 0.090(3) 0.0443(17) -0.0279(18) 0.0260(14) -0.0371(18)
F24 0.0257(12) 0.0419(15) 0.0411(15) -0.0208(13) 0.0035(11) -0.0085(11)
F25 0.0304(13) 0.0423(15) 0.0226(12) -0.0073(11) -0.0051(10) -0.0140(11)
F26 0.0175(11) 0.0352(14) 0.0330(13) -0.0025(11) 0.0029(10) -0.0059(10)
F27 0.0289(12) 0.0223(12) 0.0345(13) -0.0006(10) 0.0000(10) -0.0121(10)
F28 0.0227(12) 0.0547(17) 0.0246(12) -0.0071(12) 0.0086(10) -0.0149(12)
F29 0.0405(15) 0.0390(16) 0.0362(15) 0.0060(12) 0.0120(12) -0.0175(13)
F30 0.0347(14) 0.080(2) 0.0228(12) -0.0241(14) 0.0086(11) -0.0268(14)
F31 0.0228(12) 0.0482(16) 0.0545(17) -0.0303(14) 0.0139(12) -0.0131(12)
F32 0.0298(13) 0.0289(13) 0.0499(16) -0.0088(12) -0.0019(11) -0.0187(11)
F33 0.0322(13) 0.0356(14) 0.0324(13) -0.0081(11) -0.0097(10) -0.0158(11)
F34 0.0450(17) 0.0421(17) 0.0262(14) 0.0102(12) -0.0004(12) -0.0079(13)
F35 0.0335(14) 0.0172(12) 0.0628(18) -0.0028(12) -0.0054(12) -0.0107(10)
F36 0.0229(12) 0.0292(13) 0.0441(15) 0.0027(11) -0.0082(11) -0.0090(10)
O12 0.0312(15) 0.0245(14) 0.0193(13) -0.0103(11) -0.0025(11) -0.0104(12)
O13 0.0261(14) 0.0205(13) 0.0157(12) -0.0074(11) 0.0020(10) -0.0092(11)
O14 0.0198(13) 0.0168(12) 0.0179(12) -0.0054(10) 0.0030(10) -0.0090(10)
O15 0.0196(13) 0.0245(14) 0.0172(12) -0.0059(11) 0.0019(10) -0.0118(11)
O16 0.0207(13) 0.0176(13) 0.0252(13) -0.0050(11) -0.0018(10) -0.0086(11)
O17 0.0197(13) 0.0204(13) 0.0228(13) -0.0039(11) -0.0014(10) -0.0098(11)
O18 0.0187(12) 0.0238(13) 0.0155(12) -0.0108(11) 0.0043(10) -0.0090(10)
O19 0.0396(17) 0.0279(15) 0.0190(13) -0.0141(12) 0.0060(12) -0.0092(13)
O20 0.0228(13) 0.0142(12) 0.0176(12) -0.0038(10) 0.0019(10) -0.0064(10)
O21 0.0305(14) 0.0176(13) 0.0197(13) -0.0090(11) 0.0027(11) -0.0096(11)
O22 0.0203(12) 0.0178(12) 0.0121(11) -0.0054(10) 0.0031(9) -0.0096(10)
N5 0.0178(15) 0.0206(16) 0.0145(14) -0.0047(13) 0.0025(11) -0.0116(12)
N6 0.0192(15) 0.0245(17) 0.0145(15) -0.0077(13) 0.0028(12) -0.0088(13)
N7 0.0199(15) 0.0194(15) 0.0123(14) -0.0052(12) 0.0009(11) -0.0113(12)
N8 0.0211(15) 0.0163(15) 0.0150(14) -0.0050(12) 0.0021(12) -0.0100(12)
C34 0.036(2) 0.029(2) 0.035(2) -0.0218(19) 0.0127(19) -0.0138(19)
C35 0.0256(19) 0.0148(17) 0.0223(18) -0.0069(15) 0.0084(15) -0.0107(15)
C36 0.042(2) 0.026(2) 0.0197(18) -0.0129(17) 0.0111(17) -0.0185(18)
C37 0.044(2) 0.0187(19) 0.0170(18) -0.0043(15) -0.0016(17) -0.0184(18)
C38 0.061(3) 0.026(2) 0.021(2) -0.0068(18) -0.007(2) -0.020(2)
C39 0.0185(18) 0.024(2) 0.0250(19) -0.0060(16) 0.0022(15) -0.0091(16)
C40 0.0225(19) 0.0191(18) 0.0198(18) -0.0074(15) 0.0024(15) -0.0130(15)
C41 0.0199(18) 0.0235(19) 0.0204(18) -0.0072(16) 0.0036(14) -0.0120(15)
C42 0.0229(19) 0.0251(19) 0.0195(18) -0.0099(16) 0.0050(15) -0.0174(16)
C43 0.023(2) 0.039(2) 0.0198(19) -0.0064(18) 0.0055(16) -0.0137(18)
C44 0.0210(19) 0.0231(19) 0.0247(19) -0.0095(16) 0.0019(15) -0.0109(16)
C45 0.0187(18) 0.0217(19) 0.0158(16) -0.0075(15) 0.0044(14) -0.0106(15)
C46 0.0238(19) 0.0178(18) 0.0266(19) -0.0057(16) 0.0031(15) -0.0115(15)
C47 0.0239(19) 0.0160(18) 0.0198(18) -0.0055(15) 0.0033(15) -0.0073(15)
C48 0.027(2) 0.020(2) 0.029(2) 0.0004(17) -0.0011(17) -0.0103(17)
C49 0.0181(17) 0.0218(18) 0.0145(16) -0.0075(14) 0.0022(13) -0.0137(14)
C50 0.0239(19) 0.026(2) 0.0115(16) -0.0035(15) -0.0006(14) -0.0125(16)
C51 0.032(2) 0.042(2) 0.0179(18) -0.0084(18) 0.0003(16) -0.0242(19)
C52 0.030(2) 0.033(2) 0.0143(17) -0.0041(16) 0.0057(15) -0.0140(18)
C53 0.0208(19) 0.026(2) 0.0134(17) -0.0043(15) -0.0016(14) -0.0101(16)
C54 0.038(2) 0.0211(19) 0.0211(19) -0.0018(16) -0.0021(17) -0.0149(17)
C55 0.022(2) 0.034(2) 0.0215(19) -0.0044(18) -0.0037(16) -0.0020(17)
C56 0.0177(17) 0.0234(19) 0.0116(16) -0.0062(14) 0.0040(13) -0.0116(15)
C57 0.0229(19) 0.0239(19) 0.0138(17) -0.0083(15) 0.0062(14) -0.0100(15)
C58 0.0205(18) 0.0167(17) 0.0153(17) -0.0046(14) 0.0020(14) -0.0062(14)
C59 0.0206(17) 0.0177(17) 0.0143(17) -0.0035(14) -0.0002(13) -0.0129(14)
C60 0.0170(17) 0.0166(17) 0.0143(17) -0.0036(14) 0.0002(13) -0.0098(14)
C61 0.0230(18) 0.0216(19) 0.0121(16) -0.0059(14) 0.0010(14) -0.0122(15)
C62 0.035(2) 0.0204(19) 0.0155(17) -0.0045(15) 0.0016(15) -0.0147(17)
C63 0.0247(19) 0.029(2) 0.0178(17) -0.0068(16) -0.0010(15) -0.0154(16)
C64 0.0235(19) 0.0208(18) 0.0110(16) -0.0040(14) 0.0026(14) -0.0130(15)
C65 0.032(2) 0.026(2) 0.0186(18) -0.0099(16) 0.0011(15) -0.0161(17)
C66 0.025(2) 0.027(2) 0.0159(17) -0.0061(16) 0.0035(15) -0.0110(16)

loop_
_atom_type_symbol
_atom_type_description
_atom_type_scat_dispersion_real
_atom_type_scat_dispersion_imag
_atom_type_scat_source
C C 0.0181 0.0091 'International Tables Vol C Tables 4.2.6.8 and 6.1.1.4'
H H 0.0000 0.0000 'International Tables Vol C Tables 4.2.6.8 and 6.1.1.4'
F F 0.0727 0.0534 'International Tables Vol C Tables 4.2.6.8 and 6.1.1.4'
N N 0.0311 0.0180 'International Tables Vol C Tables 4.2.6.8 and 6.1.1.4'
O O 0.0492 0.0322 'International Tables Vol C Tables 4.2.6.8 and 6.1.1.4'
Pr Pr -2.4164 10.2820 'International Tables Vol C Tables 4.2.6.8 and 6.1.1.4'

loop_
_geom_angle_atom_site_label_1
_geom_angle_atom_site_label_2
_geom_angle_atom_site_label_3
_geom_angle
O1 Pr1 O5 152.97(13)
O2 Pr1 O1 71.9(2)
O2 Pr1 O3 80.5(2)
O2 Pr1 O4 71.4(3)
O2 Pr1 O5 133.7(2)
O2 Pr1 O6 78.37(19)
O2 Pr1 O7 150.49(19)
O2 Pr1 O9 82.86(19)
O3 Pr1 O1 65.8(3)
O3 Pr1 O4 69.3(3)
O3 Pr1 O5 105.3(2)
O3 Pr1 O6 142.08(19)
O3 Pr1 O7 80.83(15)
O3 Pr1 O9 135.5(2)
O4 Pr1 O1 125.2(3)
O4 Pr1 O5 68.50(19)
O4 Pr1 O9 141.00(17)
O1' Pr1 O5 151.73(14)
O2' Pr1 O1' 73.5(5)
O2' Pr1 O5 102.3(3)
O2' Pr1 O9 139.6(4)
O3' Pr1 O1' 68.8(4)
O3' Pr1 O2' 79.2(3)
O3' Pr1 O5 138.9(3)
O3' Pr1 O9 80.4(3)
O4' Pr1 O1' 129.5(4)
O4' Pr1 O2' 68.8(4)
O4' Pr1 O3' 72.1(5)
O4' Pr1 O5 70.5(3)
O4' Pr1 O9 135.0(3)
O6 Pr1 O1 133.88(15)
O6 Pr1 O4 74.26(19)
O6 Pr1 O1' 132.5(2)
O6 Pr1 O2' 137.6(3)
O6 Pr1 O3' 82.0(3)
O6 Pr1 O4' 69.3(3)
O6 Pr1 O5 69.36(9)
O6 Pr1 O9 72.18(9)
O7 Pr1 O1 79.61(14)
O7 Pr1 O4 122.03(17)
O7 Pr1 O1' 78.07(14)
O7 Pr1 O2' 83.4(2)
O7 Pr1 O3' 145.7(3)
O7 Pr1 O4' 127.7(3)
O7 Pr1 O5 73.67(8)
O7 Pr1 O6 129.00(9)
O7 Pr1 O9 94.73(9)
O9 Pr1 O1 69.82(18)
O9 Pr1 O1' 66.7(3)
O9 Pr1 O5 115.90(8)
C2 O1 Pr1 132.7(5)
C4 O2 Pr1 132.6(5)
C7 O3 Pr1 130.1(4)
C9 O4 Pr1 133.7(7)
F1 C1 F2 111.9(6)
F1 C1 F3 107.2(6)
F1 C1 C2 111.9(5)
F2 C1 F3 106.6(6)
F2 C1 C2 111.7(5)
F3 C1 C2 107.2(4)
O1 C2 C1 114.9(5)
O1 C2 C3 127.1(6)
C3 C2 C1 118.0(5)
C2 C3 H3 118.7
C4 C3 C2 122.5(5)
C4 C3 H3 118.7
O2 C4 C3 129.9(6)
O2 C4 C5 111.3(5)
C3 C4 C5 118.8(5)
F4 C5 F5 107.5(6)
F4 C5 C4 111.8(6)
F5 C5 C4 106.5(5)
F6 C5 F4 110.3(7)
F6 C5 F5 109.5(7)
F6 C5 C4 111.1(5)
F7 C6 F8 107.3(5)
F7 C6 F9 106.5(6)
F7 C6 C7 112.9(5)
F8 C6 F9 106.5(6)
F8 C6 C7 114.2(5)
F9 C6 C7 109.0(5)
O3 C7 C6 113.2(5)
O3 C7 C8 129.4(5)
C8 C7 C6 117.3(5)
C7 C8 H8 119.5
C9 C8 C7 121.1(5)
C9 C8 H8 119.5
O4 C9 C8 125.8(6)
O4 C9 C10 114.3(6)
C8 C9 C10 119.9(5)
F10 C10 F12 104.9(6)
F10 C10 C9 112.8(6)
F11 C10 F10 110.5(6)
F11 C10 F12 107.5(6)
F11 C10 C9 114.2(5)
F12 C10 C9 106.2(5)
C2' O1' Pr1 126.7(9)
C4' O2' Pr1 125.8(10)
C7' O3' Pr1 129.2(9)
C9' O4' Pr1 134.2(11)
F1' C1' F2' 107.7(6)
F1' C1' F3' 105.4(6)
F1' C1' C2' 113.6(6)
F2' C1' F3' 104.8(6)
F2' C1' C2' 115.7(7)
F3' C1' C2' 108.8(5)
O1' C2' C1' 111.1(8)
O1' C2' C3' 130.3(8)
C3' C2' C1' 118.6(6)
C2' C3' H3' 119.4
C2' C3' C4' 121.2(7)
C4' C3' H3' 119.4
O2' C4' C3' 133.3(10)
O2' C4' C5' 109.7(9)
C3' C4' C5' 117.0(6)
F4' C5' F5' 108.8(6)
F4' C5' F6' 109.0(5)
F4' C5' C4' 110.5(6)
F5' C5' C4' 110.5(6)
F6' C5' F5' 108.3(6)
F6' C5' C4' 109.7(8)
F7' C6' F8' 108.7(8)
F7' C6' F9' 105.3(8)
F7' C6' C7' 116.5(9)
F8' C6' F9' 102.5(9)
F8' C6' C7' 112.9(9)
F9' C6' C7' 109.8(8)
O3' C7' C6' 110.4(9)
O3' C7' C8' 132.3(8)
C8' C7' C6' 117.3(7)
C7' C8' H8' 120.0
C9' C8' C7' 120.0(6)
C9' C8' H8' 120.0
O4' C9' C8' 128.6(10)
O4' C9' C10' 114.7(10)
C8' C9' C10' 116.7(6)
F12' C10' F11' 104.5(6)
F12' C10' C9' 116.2(9)
F10' C10' F12' 109.3(6)
F10' C10' F11' 104.8(7)
F10' C10' C9' 115.5(8)
F11' C10' C9' 105.4(6)
C12 O5 Pr1 131.2(2)
C14 O6 Pr1 131.3(2)
N1 O7 Pr1 134.5(2)
N3 O9 Pr1 129.3(2)
C23 O11 C26 106.1(3)
O7 N1 C16 125.9(3)
O7 N1 C17 120.3(3)
C16 N1 C17 113.6(3)
O8 N2 C16 125.1(3)
O8 N2 C20 122.6(3)
C16 N2 C20 111.5(3)
O9 N3 C27 125.3(3)
O9 N3 C28 120.8(3)
C27 N3 C28 113.3(3)
O10 N4 C27 124.5(3)
O10 N4 C31 123.1(3)
C27 N4 C31 111.9(3)
F13 C11 C12 110.7(3)
F14 C11 F13 107.1(3)
F14 C11 C12 110.0(3)
F15 C11 F13 107.3(3)
F15 C11 F14 108.0(3)
F15 C11 C12 113.6(3)
O5 C12 C11 114.2(3)
O5 C12 C13 128.5(4)
C13 C12 C11 117.3(3)
C12 C13 H13 119.5
C14 C13 C12 121.0(3)
C14 C13 H13 119.5
O6 C14 C13 128.1(4)
O6 C14 C15 112.6(3)
C13 C14 C15 119.3(3)
F16 C15 F17 107.7(4)
F16 C15 F18 107.6(4)
F16 C15 C14 110.4(4)
F17 C15 F18 106.9(4)
F17 C15 C14 110.6(4)
F18 C15 C14 113.4(4)
N1 C16 N2 108.6(3)
N1 C16 C23 127.9(3)
N2 C16 C23 123.4(3)
N1 C17 C18 108.8(3)
N1 C17 C19 106.8(3)
N1 C17 C20 100.6(3)
C18 C17 C19 110.6(3)
C18 C17 C20 115.1(3)
C19 C17 C20 114.1(3)
C17 C18 H18A 109.5
C17 C18 H18B 109.5
C17 C18 H18C 109.5
H18A C18 H18B 109.5
H18A C18 H18C 109.5
H18B C18 H18C 109.5
C17 C19 H19A 109.5
C17 C19 H19B 109.5
C17 C19 H19C 109.5
H19A C19 H19B 109.5
H19A C19 H19C 109.5
H19B C19 H19C 109.5
N2 C20 C17 100.5(3)
N2 C20 C21 105.6(3)
N2 C20 C22 109.9(3)
C21 C20 C17 114.3(3)
C22 C20 C17 114.7(3)
C22 C20 C21 110.9(3)
C20 C21 H21A 109.5
C20 C21 H21B 109.5
C20 C21 H21C 109.5
H21A C21 H21B 109.5
H21A C21 H21C 109.5
H21B C21 H21C 109.5
C20 C22 H22A 109.5
C20 C22 H22B 109.5
C20 C22 H22C 109.5
H22A C22 H22B 109.5
H22A C22 H22C 109.5
H22B C22 H22C 109.5
O11 C23 C16 117.3(3)
C24 C23 O11 110.9(3)
C24 C23 C16 131.6(4)
C23 C24 H24 127.0
C23 C24 C25 106.0(3)
C25 C24 H24 127.0
C24 C25 H25 126.6
C26 C25 C24 106.7(3)
C26 C25 H25 126.6
O11 C26 C27 117.6(3)
C25 C26 O11 110.2(3)
C25 C26 C27 132.1(3)
N3 C27 N4 108.6(3)
N3 C27 C26 127.4(3)
N4 C27 C26 123.9(3)
N3 C28 C29 106.8(3)
N3 C28 C30 109.5(3)
N3 C28 C31 101.3(3)
C29 C28 C31 114.4(3)
C30 C28 C29 110.1(3)
C30 C28 C31 114.1(3)
C28 C29 H29A 109.5
C28 C29 H29B 109.5
C28 C29 H29C 109.5
H29A C29 H29B 109.5
H29A C29 H29C 109.5
H29B C29 H29C 109.5
C28 C30 H30A 109.5
C28 C30 H30B 109.5
C28 C30 H30C 109.5
H30A C30 H30B 109.5
H30A C30 H30C 109.5
H30B C30 H30C 109.5
N4 C31 C28 100.6(3)
N4 C31 C32 109.5(3)
N4 C31 C33 105.7(3)
C32 C31 C28 114.9(3)
C32 C31 C33 110.6(3)
C33 C31 C28 114.5(3)
C31 C32 H32A 109.5
C31 C32 H32B 109.5
C31 C32 H32C 109.5
H32A C32 H32B 109.5
H32A C32 H32C 109.5
H32B C32 H32C 109.5
C31 C33 H33A 109.5
C31 C33 H33B 109.5
C31 C33 H33C 109.5
H33A C33 H33B 109.5
H33A C33 H33C 109.5
H33B C33 H33C 109.5
O12 Pr2 O13 69.90(9)
O12 Pr2 O14 91.19(9)
O12 Pr2 O15 141.55(9)
O12 Pr2 O16 71.58(10)
O12 Pr2 O17 90.52(9)
O12 Pr2 O18 144.23(9)
O12 Pr2 O20 78.02(9)
O14 Pr2 O13 142.67(8)
O15 Pr2 O13 143.11(9)
O15 Pr2 O14 69.55(9)
O15 Pr2 O18 72.05(8)
O15 Pr2 O20 123.05(9)
O16 Pr2 O13 126.23(9)
O16 Pr2 O14 72.59(9)
O16 Pr2 O15 70.98(9)
O16 Pr2 O18 133.25(9)
O16 Pr2 O20 132.19(9)
O17 Pr2 O13 74.36(9)
O17 Pr2 O14 139.79(9)
O17 Pr2 O15 84.76(9)
O17 Pr2 O16 69.95(9)
O17 Pr2 O18 79.16(9)
O17 Pr2 O20 146.98(9)
O18 Pr2 O13 74.34(8)
O18 Pr2 O14 118.66(8)
O18 Pr2 O20 92.16(9)
O20 Pr2 O13 72.62(9)
O20 Pr2 O14 72.08(8)
C37 O12 Pr2 137.5(3)
C35 O13 Pr2 134.7(3)
C40 O14 Pr2 133.9(2)
C42 O15 Pr2 133.5(2)
C45 O16 Pr2 135.9(2)
C47 O17 Pr2 136.2(2)
N5 O18 Pr2 131.7(2)
N7 O20 Pr2 133.7(2)
C59 O22 C56 105.8(3)
O18 N5 C49 125.8(3)
O18 N5 C53 121.1(3)
C49 N5 C53 112.8(3)
O19 N6 C49 125.2(3)
O19 N6 C50 123.1(3)
C49 N6 C50 111.2(3)
O20 N7 C60 126.1(3)
O20 N7 C64 120.4(3)
C60 N7 C64 113.2(3)
O21 N8 C60 125.3(3)
O21 N8 C61 122.8(3)
C60 N8 C61 111.4(3)
F22 C34 F23 107.8(4)
F22 C34 F24 108.1(4)
F22 C34 C35 111.4(4)
F23 C34 C35 110.9(4)
F24 C34 F23 106.3(4)
F24 C34 C35 112.2(3)
O13 C35 C34 116.7(4)
O13 C35 C36 127.7(4)
C36 C35 C34 115.6(3)
C35 C36 H36 119.1
C37 C36 C35 121.9(4)
C37 C36 H36 119.1
O12 C37 C36 128.0(4)
O12 C37 C38 112.8(4)
C36 C37 C38 119.2(4)
F19 C38 F21 107.7(4)
F19 C38 C37 113.2(4)
F20 C38 F19 107.1(4)
F20 C38 F21 106.6(4)
F20 C38 C37 111.5(4)
F21 C38 C37 110.4(4)
F25 C39 F26 107.2(3)
F25 C39 F27 107.2(3)
F25 C39 C40 111.2(3)
F26 C39 F27 107.0(3)
F26 C39 C40 114.4(3)
F27 C39 C40 109.5(3)
O14 C40 C39 114.2(3)
O14 C40 C41 128.1(4)
C41 C40 C39 117.7(3)
C40 C41 H41 119.6
C42 C41 C40 120.9(3)
C42 C41 H41 119.6
O15 C42 C41 128.8(3)
O15 C42 C43 113.3(3)
C41 C42 C43 117.8(3)
F28 C43 F29 107.7(3)
F28 C43 F30 107.7(4)
F28 C43 C42 114.1(3)
F29 C43 F30 107.3(4)
F29 C43 C42 110.4(4)
F30 C43 C42 109.4(3)
F31 C44 F32 107.5(3)
F31 C44 C45 109.8(3)
F32 C44 C45 113.6(3)
F33 C44 F31 107.0(3)
F33 C44 F32 107.6(3)
F33 C44 C45 111.1(3)
O16 C45 C44 113.4(3)
O16 C45 C46 128.1(4)
C46 C45 C44 118.4(3)
C45 C46 H46 119.4
C47 C46 C45 121.2(4)
C47 C46 H46 119.4
O17 C47 C46 128.2(4)
O17 C47 C48 114.7(3)
C46 C47 C48 117.0(3)
F34 C48 F35 107.5(4)
F34 C48 F36 107.1(4)
F34 C48 C47 109.7(3)
F35 C48 C47 113.3(4)
F36 C48 F35 106.9(4)
F36 C48 C47 112.1(3)
N5 C49 N6 109.5(3)
N5 C49 C56 127.3(3)
N6 C49 C56 123.2(3)
N6 C50 C51 106.1(3)
N6 C50 C52 109.1(3)
N6 C50 C53 101.6(3)
C51 C50 C53 114.6(3)
C52 C50 C51 109.6(3)
C52 C50 C53 115.2(3)
C50 C51 H51A 109.5
C50 C51 H51B 109.5
C50 C51 H51C 109.5
H51A C51 H51B 109.5
H51A C51 H51C 109.5
H51B C51 H51C 109.5
C50 C52 H52A 109.5
C50 C52 H52B 109.5
C50 C52 H52C 109.5
H52A C52 H52B 109.5
H52A C52 H52C 109.5
H52B C52 H52C 109.5
N5 C53 C50 101.0(3)
N5 C53 C54 106.6(3)
N5 C53 C55 108.6(3)
C54 C53 C50 115.2(3)
C54 C53 C55 109.7(4)
C55 C53 C50 114.8(3)
C53 C54 H54A 109.5
C53 C54 H54B 109.5
C53 C54 H54C 109.5
H54A C54 H54B 109.5
H54A C54 H54C 109.5
H54B C54 H54C 109.5
C53 C55 H55A 109.5
C53 C55 H55B 109.5
C53 C55 H55C 109.5
H55A C55 H55B 109.5
H55A C55 H55C 109.5
H55B C55 H55C 109.5
O22 C56 C49 116.9(3)
C57 C56 O22 110.4(3)
C57 C56 C49 132.6(3)
C56 C57 H57 126.7
C56 C57 C58 106.5(3)
C58 C57 H57 126.7
C57 C58 H58 127.0
C59 C58 C57 106.0(3)
C59 C58 H58 127.0
O22 C59 C60 116.6(3)
C58 C59 O22 111.3(3)
C58 C59 C60 132.1(4)
N7 C60 N8 109.2(3)
N7 C60 C59 127.3(3)
N8 C60 C59 123.5(3)
N8 C61 C62 110.0(3)
N8 C61 C63 106.2(3)
N8 C61 C64 101.2(3)
C62 C61 C63 110.1(3)
C62 C61 C64 114.3(3)
C63 C61 C64 114.3(3)
C61 C62 H62A 109.5
C61 C62 H62B 109.5
C61 C62 H62C 109.5
H62A C62 H62B 109.5
H62A C62 H62C 109.5
H62B C62 H62C 109.5
C61 C63 H63A 109.5
C61 C63 H63B 109.5
C61 C63 H63C 109.5
H63A C63 H63B 109.5
H63A C63 H63C 109.5
H63B C63 H63C 109.5
N7 C64 C61 101.0(3)
N7 C64 C65 108.7(3)
N7 C64 C66 106.7(3)
C65 C64 C61 114.8(3)
C65 C64 C66 110.5(3)
C66 C64 C61 114.3(3)
C64 C65 H65A 109.5
C64 C65 H65B 109.5
C64 C65 H65C 109.5
H65A C65 H65B 109.5
H65A C65 H65C 109.5
H65B C65 H65C 109.5
C64 C66 H66A 109.5
C64 C66 H66B 109.5
C64 C66 H66C 109.5
H66A C66 H66B 109.5
H66A C66 H66C 109.5
H66B C66 H66C 109.5

loop_
_geom_bond_atom_site_label_1
_geom_bond_atom_site_label_2
_geom_bond_distance
Pr1 O1 2.490(8)
Pr1 O2 2.388(7)
Pr1 O3 2.415(8)
Pr1 O4 2.476(9)
Pr1 O1' 2.514(13)
Pr1 O2' 2.463(13)
Pr1 O3' 2.453(12)
Pr1 O4' 2.442(14)
Pr1 O5 2.518(3)
Pr1 O6 2.428(3)
Pr1 O7 2.422(3)
Pr1 O9 2.485(3)
F1 C1 1.306(7)
F2 C1 1.310(7)
F3 C1 1.388(6)
F4 C5 1.340(7)
F5 C5 1.367(7)
F6 C5 1.310(8)
F7 C6 1.301(7)
F8 C6 1.318(7)
F9 C6 1.340(7)
F10 C10 1.335(7)
F11 C10 1.268(7)
F12 C10 1.371(7)
O1 C2 1.267(7)
O2 C4 1.295(8)
O3 C7 1.293(8)
O4 C9 1.228(7)
C1 C2 1.541(7)
C2 C3 1.395(7)
C3 H3 0.9300
C3 C4 1.378(7)
C4 C5 1.551(8)
C6 C7 1.539(7)
C7 C8 1.391(7)
C8 H8 0.9300
C8 C9 1.388(7)
C9 C10 1.546(7)
F1' C1' 1.307(8)
F2' C1' 1.317(8)
F3' C1' 1.357(7)
F4' C5' 1.327(6)
F5' C5' 1.339(7)
F6' C5' 1.336(6)
F7' C6' 1.254(15)
F8' C6' 1.305(14)
F9' C6' 1.360(12)
F12' C10' 1.319(8)
F10' C10' 1.313(9)
F11' C10' 1.396(8)
O1' C2' 1.270(9)
O2' C4' 1.271(10)
O3' C7' 1.270(10)
O4' C9' 1.229(9)
C1' C2' 1.530(7)
C2' C3' 1.395(7)
C3' H3' 0.9300
C3' C4' 1.397(7)
C4' C5' 1.557(8)
C6' C7' 1.536(7)
C7' C8' 1.405(7)
C8' H8' 0.9300
C8' C9' 1.397(7)
C9' C10' 1.560(8)
F13 C11 1.336(5)
F14 C11 1.330(5)
F15 C11 1.329(5)
F16 C15 1.330(6)
F17 C15 1.336(6)
F18 C15 1.336(5)
O5 C12 1.249(5)
O6 C14 1.255(5)
O7 N1 1.301(4)
O8 N2 1.268(4)
O9 N3 1.303(4)
O10 N4 1.267(4)
O11 C23 1.366(5)
O11 C26 1.371(4)
N1 C16 1.328(5)
N1 C17 1.502(5)
N2 C16 1.364(5)
N2 C20 1.511(5)
N3 C27 1.330(5)
N3 C28 1.497(5)
N4 C27 1.369(5)
N4 C31 1.502(5)
C11 C12 1.544(5)
C12 C13 1.396(6)
C13 H13 0.9300
C13 C14 1.383(6)
C14 C15 1.539(6)
C16 C23 1.434(5)
C17 C18 1.520(5)
C17 C19 1.521(5)
C17 C20 1.568(5)
C18 H18A 0.9600
C18 H18B 0.9600
C18 H18C 0.9600
C19 H19A 0.9600
C19 H19B 0.9600
C19 H19C 0.9600
C20 C21 1.526(5)
C20 C22 1.516(5)
C21 H21A 0.9600
C21 H21B 0.9600
C21 H21C 0.9600
C22 H22A 0.9600
C22 H22B 0.9600
C22 H22C 0.9600
C23 C24 1.365(5)
C24 H24 0.9300
C24 C25 1.419(6)
C25 H25 0.9300
C25 C26 1.366(5)
C26 C27 1.427(5)
C28 C29 1.527(5)
C28 C30 1.525(5)
C28 C31 1.568(5)
C29 H29A 0.9600
C29 H29B 0.9600
C29 H29C 0.9600
C30 H30A 0.9600
C30 H30B 0.9600
C30 H30C 0.9600
C31 C32 1.524(5)
C31 C33 1.526(6)
C32 H32A 0.9600
C32 H32B 0.9600
C32 H32C 0.9600
C33 H33A 0.9600
C33 H33B 0.9600
C33 H33C 0.9600
Pr2 O12 2.401(3)
Pr2 O13 2.497(3)
Pr2 O14 2.477(3)
Pr2 O15 2.457(2)
Pr2 O16 2.457(3)
Pr2 O17 2.436(3)
Pr2 O18 2.465(3)
Pr2 O20 2.473(3)
F19 C38 1.326(6)
F20 C38 1.314(6)
F21 C38 1.329(6)
F22 C34 1.319(5)
F23 C34 1.330(6)
F24 C34 1.322(6)
F25 C39 1.328(5)
F26 C39 1.337(5)
F27 C39 1.340(5)
F28 C43 1.331(5)
F29 C43 1.333(6)
F30 C43 1.334(5)
F31 C44 1.329(5)
F32 C44 1.334(5)
F33 C44 1.327(5)
F34 C48 1.331(5)
F35 C48 1.333(5)
F36 C48 1.334(5)
O12 C37 1.258(5)
O13 C35 1.239(5)
O14 C40 1.252(5)
O15 C42 1.253(5)
O16 C45 1.247(5)
O17 C47 1.258(5)
O18 N5 1.291(4)
O19 N6 1.271(4)
O20 N7 1.302(4)
O21 N8 1.270(4)
O22 C56 1.372(4)
O22 C59 1.365(5)
N5 C49 1.335(5)
N5 C53 1.502(5)
N6 C49 1.356(5)
N6 C50 1.507(5)
N7 C60 1.328(5)
N7 C64 1.500(4)
N8 C60 1.365(5)
N8 C61 1.503(4)
C34 C35 1.549(6)
C35 C36 1.404(6)
C36 H36 0.9300
C36 C37 1.368(7)
C37 C38 1.537(6)
C39 C40 1.530(5)
C40 C41 1.400(5)
C41 H41 0.9300
C41 C42 1.386(6)
C42 C43 1.536(5)
C44 C45 1.540(5)
C45 C46 1.392(6)
C46 H46 0.9300
C46 C47 1.387(6)
C47 C48 1.538(5)
C49 C56 1.437(5)
C50 C51 1.529(5)
C50 C52 1.526(5)
C50 C53 1.559(5)
C51 H51A 0.9600
C51 H51B 0.9600
C51 H51C 0.9600
C52 H52A 0.9600
C52 H52B 0.9600
C52 H52C 0.9600
C53 C54 1.521(6)
C53 C55 1.529(5)
C54 H54A 0.9600
C54 H54B 0.9600
C54 H54C 0.9600
C55 H55A 0.9600
C55 H55B 0.9600
C55 H55C 0.9600
C56 C57 1.367(5)
C57 H57 0.9300
C57 C58 1.420(5)
C58 H58 0.9300
C58 C59 1.361(5)
C59 C60 1.438(5)
C61 C62 1.525(5)
C61 C63 1.536(5)
C61 C64 1.565(5)
C62 H62A 0.9600
C62 H62B 0.9600
C62 H62C 0.9600
C63 H63A 0.9600
C63 H63B 0.9600
C63 H63C 0.9600
C64 C65 1.518(5)
C64 C66 1.525(5)
C65 H65A 0.9600
C65 H65B 0.9600
C65 H65C 0.9600
C66 H66A 0.9600
C66 H66B 0.9600
C66 H66C 0.9600

loop_
_geom_torsion_atom_site_label_1
_geom_torsion_atom_site_label_2
_geom_torsion_atom_site_label_3
_geom_torsion_atom_site_label_4
_geom_torsion
Pr1 O1 C2 C1 -167.0(4)
Pr1 O1 C2 C3 11.4(5)
Pr1 O2 C4 C3 -15.0(9)
Pr1 O2 C4 C5 166.4(5)
Pr1 O3 C7 C6 154.3(5)
Pr1 O3 C7 C8 -26.4(6)
Pr1 O4 C9 C8 26.5(8)
Pr1 O4 C9 C10 -156.1(5)
Pr1 O1' C2' C1' 157.2(4)
Pr1 O1' C2' C3' -22.8(4)
Pr1 O2' C4' C3' 23.0(6)
Pr1 O2' C4' C5' -157.0(6)
Pr1 O3' C7' C6' -165.5(8)
Pr1 O3' C7' C8' 14.5(8)
Pr1 O4' C9' C8' -15.8(8)
Pr1 O4' C9' C10' 164.2(8)
Pr1 O5 C12 C11 168.0(2)
Pr1 O5 C12 C13 -12.2(6)
Pr1 O6 C14 C13 34.3(6)
Pr1 O6 C14 C15 -146.0(3)
Pr1 O7 N1 C16 -55.2(5)
Pr1 O7 N1 C17 130.5(3)
Pr1 O9 N3 C27 50.7(4)
Pr1 O9 N3 C28 -120.3(3)
F1 C1 C2 O1 31.0(5)
F1 C1 C2 C3 -147.6(5)
F2 C1 C2 O1 157.3(6)
F2 C1 C2 C3 -21.2(6)
F3 C1 C2 O1 -86.2(5)
F3 C1 C2 C3 95.2(6)
F7 C6 C7 O3 -34.7(5)
F7 C6 C7 C8 146.0(5)
F8 C6 C7 O3 -157.5(6)
F8 C6 C7 C8 23.1(5)
F9 C6 C7 O3 83.5(6)
F9 C6 C7 C8 -95.9(6)
O1 C2 C3 C4 2.9(6)
O2 C4 C5 F4 -171.3(6)
O2 C4 C5 F5 71.5(7)
O2 C4 C5 F6 -47.7(7)
O3 C7 C8 C9 1.2(4)
O4 C9 C10 F10 179.9(6)
O4 C9 C10 F11 52.5(7)
O4 C9 C10 F12 -65.8(7)
C1 C2 C3 C4 -178.8(3)
C2 C3 C4 O2 -1.4(8)
C2 C3 C4 C5 177.2(4)
C3 C4 C5 F4 9.8(7)
C3 C4 C5 F5 -107.3(7)
C3 C4 C5 F6 133.5(6)
C6 C7 C8 C9 -179.6(2)
C7 C8 C9 O4 -0.7(6)
C7 C8 C9 C10 -178.0(3)
C8 C9 C10 F10 -2.5(7)
C8 C9 C10 F11 -129.9(6)
C8 C9 C10 F12 111.8(6)
F1' C1' C2' O1' -43.1(5)
F1' C1' C2' C3' 136.9(5)
F2' C1' C2' O1' -168.5(6)
F2' C1' C2' C3' 11.5(6)
F3' C1' C2' O1' 73.9(6)
F3' C1' C2' C3' -106.1(6)
F7' C6' C7' O3' 154.7(9)
F7' C6' C7' C8' -25.3(9)
F8' C6' C7' O3' 27.9(8)
F8' C6' C7' C8' -152.1(8)
F9' C6' C7' O3' -85.8(10)
F9' C6' C7' C8' 94.2(10)
O1' C2' C3' C4' -0.02(7)
O2' C4' C5' F4' 37.1(5)
O2' C4' C5' F5' 157.6(6)
O2' C4' C5' F6' -83.1(5)
O3' C7' C8' C9' -0.02(4)
O4' C9' C10' F12' -5.3(8)
O4' C9' C10' F10' -135.2(8)
O4' C9' C10' F11' 109.7(7)
C1' C2' C3' C4' 179.99(4)
C2' C3' C4' O2' 0.01(10)
C2' C3' C4' C5' -179.98(4)
C3' C4' C5' F4' -142.9(5)
C3' C4' C5' F5' -22.4(6)
C3' C4' C5' F6' 96.9(5)
C6' C7' C8' C9' 179.99(3)
C7' C8' C9' O4' 0.03(7)
C7' C8' C9' C10' 179.98(3)
C8' C9' C10' F12' 174.7(7)
C8' C9' C10' F10' 44.8(8)
C8' C9' C10' F11' -70.2(7)
F13 C11 C12 O5 -64.3(4)
F13 C11 C12 C13 115.9(4)
F14 C11 C12 O5 53.9(4)
F14 C11 C12 C13 -125.9(4)
F15 C11 C12 O5 175.0(3)
F15 C11 C12 C13 -4.8(5)
O5 C12 C13 C14 -7.4(6)
O6 C14 C15 F16 52.1(5)
O6 C14 C15 F17 -66.9(5)
O6 C14 C15 F18 173.0(4)
O7 N1 C16 N2 -178.2(3)
O7 N1 C16 C23 5.5(6)
O7 N1 C17 C18 -47.3(4)
O7 N1 C17 C19 72.1(4)
O7 N1 C17 C20 -168.6(3)
O8 N2 C16 N1 178.0(3)
O8 N2 C16 C23 -5.5(6)
O8 N2 C20 C17 -168.5(3)
O8 N2 C20 C21 72.5(4)
O8 N2 C20 C22 -47.2(5)
O9 N3 C27 N4 -175.1(3)
O9 N3 C27 C26 7.5(6)
O9 N3 C28 C29 67.0(4)
O9 N3 C28 C30 -52.1(4)
O9 N3 C28 C31 -172.9(3)
O10 N4 C27 N3 178.0(3)
O10 N4 C27 C26 -4.5(6)
O10 N4 C31 C28 -169.5(3)
O10 N4 C31 C32 -48.0(5)
O10 N4 C31 C33 71.2(4)
O11 C23 C24 C25 0.1(4)
O11 C26 C27 N3 4.1(5)
O11 C26 C27 N4 -173.0(3)
N1 C16 C23 O11 -11.8(6)
N1 C16 C23 C24 162.4(4)
N1 C17 C20 N2 -20.8(3)
N1 C17 C20 C21 91.7(3)
N1 C17 C20 C22 -138.6(3)
N2 C16 C23 O11 172.4(3)
N2 C16 C23 C24 -13.4(6)
N3 C28 C31 N4 -18.9(3)
N3 C28 C31 C32 -136.4(3)
N3 C28 C31 C33 93.9(4)
C11 C12 C13 C14 172.5(3)
C12 C13 C14 O6 -3.4(6)
C12 C13 C14 C15 176.9(4)
C13 C14 C15 F16 -128.2(4)
C13 C14 C15 F17 112.8(4)
C13 C14 C15 F18 -7.3(6)
C16 N1 C17 C18 137.7(3)
C16 N1 C17 C19 -102.9(4)
C16 N1 C17 C20 16.5(4)
C16 N2 C20 C17 21.4(4)
C16 N2 C20 C21 -97.6(4)
C16 N2 C20 C22 142.7(3)
C16 C23 C24 C25 -174.4(4)
C17 N1 C16 N2 -3.6(4)
C17 N1 C16 C23 -179.9(3)
C18 C17 C20 N2 -137.5(3)
C18 C17 C20 C21 -25.0(5)
C18 C17 C20 C22 104.7(4)
C19 C17 C20 N2 93.2(4)
C19 C17 C20 C21 -154.3(3)
C19 C17 C20 C22 -24.6(5)
C20 N2 C16 N1 -12.2(4)
C20 N2 C16 C23 164.3(3)
C23 O11 C26 C25 -0.1(4)
C23 O11 C26 C27 177.0(3)
C23 C24 C25 C26 -0.2(4)
C24 C25 C26 O11 0.2(4)
C24 C25 C26 C27 -176.4(4)
C25 C26 C27 N3 -179.5(4)
C25 C26 C27 N4 3.5(6)
C26 O11 C23 C16 175.4(3)
C26 O11 C23 C24 0.0(4)
C27 N3 C28 C29 -105.0(3)
C27 N3 C28 C30 135.9(3)
C27 N3 C28 C31 15.1(4)
C27 N4 C31 C28 19.2(4)
C27 N4 C31 C32 140.7(3)
C27 N4 C31 C33 -100.2(3)
C28 N3 C27 N4 -3.5(4)
C28 N3 C27 C26 179.1(3)
C29 C28 C31 N4 95.6(4)
C29 C28 C31 C32 -21.9(5)
C29 C28 C31 C33 -151.6(3)
C30 C28 C31 N4 -136.4(3)
C30 C28 C31 C32 106.1(4)
C30 C28 C31 C33 -23.6(5)
C31 N4 C27 N3 -10.8(4)
C31 N4 C27 C26 166.7(3)
Pr2 O12 C37 C36 -5.7(7)
Pr2 O12 C37 C38 176.5(3)
Pr2 O13 C35 C34 176.2(2)
Pr2 O13 C35 C36 -2.3(6)
Pr2 O14 C40 C39 168.7(2)
Pr2 O14 C40 C41 -13.1(6)
Pr2 O15 C42 C41 19.1(6)
Pr2 O15 C42 C43 -162.7(3)
Pr2 O16 C45 C44 177.7(2)
Pr2 O16 C45 C46 -4.4(6)
Pr2 O17 C47 C46 3.3(6)
Pr2 O17 C47 C48 179.8(3)
Pr2 O18 N5 C49 55.0(5)
Pr2 O18 N5 C53 -118.1(3)
Pr2 O20 N7 C60 -56.0(5)
Pr2 O20 N7 C64 130.8(3)
F22 C34 C35 O13 -118.6(4)
F22 C34 C35 C36 60.1(5)
F23 C34 C35 O13 121.3(4)
F23 C34 C35 C36 -59.9(5)
F24 C34 C35 O13 2.7(5)
F24 C34 C35 C36 -178.6(4)
F25 C39 C40 O14 -53.3(4)
F25 C39 C40 C41 128.4(4)
F26 C39 C40 O14 -174.9(3)
F26 C39 C40 C41 6.8(5)
F27 C39 C40 O14 65.0(4)
F27 C39 C40 C41 -113.3(4)
F31 C44 C45 O16 62.3(4)
F31 C44 C45 C46 -115.8(4)
F32 C44 C45 O16 -177.3(3)
F32 C44 C45 C46 4.6(5)
F33 C44 C45 O16 -55.8(4)
F33 C44 C45 C46 126.1(4)
O12 C37 C38 F19 -179.7(4)
O12 C37 C38 F20 59.4(5)
O12 C37 C38 F21 -58.9(5)
O13 C35 C36 C37 5.1(7)
O14 C40 C41 C42 -5.5(6)
O15 C42 C43 F28 177.2(4)
O15 C42 C43 F29 55.7(5)
O15 C42 C43 F30 -62.1(5)
O16 C45 C46 C47 -2.6(6)
O17 C47 C48 F34 -95.8(4)
O17 C47 C48 F35 144.0(4)
O17 C47 C48 F36 22.9(5)
O18 N5 C49 N6 -178.5(3)
O18 N5 C49 C56 1.4(6)
O18 N5 C53 C50 -170.7(3)
O18 N5 C53 C54 68.6(4)
O18 N5 C53 C55 -49.5(4)
O19 N6 C49 N5 178.6(3)
O19 N6 C49 C56 -1.3(6)
O19 N6 C50 C51 70.4(4)
O19 N6 C50 C52 -47.5(5)
O19 N6 C50 C53 -169.5(3)
O20 N7 C60 N8 -178.5(3)
O20 N7 C60 C59 3.2(6)
O20 N7 C64 C61 -170.3(3)
O20 N7 C64 C65 -49.2(4)
O20 N7 C64 C66 70.0(4)
O21 N8 C60 N7 178.2(3)
O21 N8 C60 C59 -3.5(6)
O21 N8 C61 C62 -47.8(5)
O21 N8 C61 C63 71.3(4)
O21 N8 C61 C64 -169.1(3)
O22 C56 C57 C58 0.7(4)
O22 C59 C60 N7 -12.3(5)
O22 C59 C60 N8 169.7(3)
N5 C49 C56 O22 10.1(5)
N5 C49 C56 C57 -171.2(4)
N6 C49 C56 O22 -170.0(3)
N6 C49 C56 C57 8.7(6)
N6 C50 C53 N5 -18.3(3)
N6 C50 C53 C54 96.1(4)
N6 C50 C53 C55 -134.9(3)
N8 C61 C64 N7 -18.6(3)
N8 C61 C64 C65 -135.3(3)
N8 C61 C64 C66 95.6(3)
C34 C35 C36 C37 -173.4(4)
C35 C36 C37 O12 -1.3(7)
C35 C36 C37 C38 176.3(4)
C36 C37 C38 F19 2.3(6)
C36 C37 C38 F20 -118.5(5)
C36 C37 C38 F21 123.1(5)
C39 C40 C41 C42 172.6(4)
C40 C41 C42 O15 2.5(6)
C40 C41 C42 C43 -175.6(4)
C41 C42 C43 F28 -4.4(6)
C41 C42 C43 F29 -125.9(4)
C41 C42 C43 F30 116.3(4)
C44 C45 C46 C47 175.1(3)
C45 C46 C47 O17 3.2(6)
C45 C46 C47 C48 -173.2(4)
C46 C47 C48 F34 81.1(5)
C46 C47 C48 F35 -39.1(5)
C46 C47 C48 F36 -160.1(4)
C49 N5 C53 C50 15.5(4)
C49 N5 C53 C54 -105.2(4)
C49 N5 C53 C55 136.6(3)
C49 N6 C50 C51 -102.4(3)
C49 N6 C50 C52 139.7(3)
C49 N6 C50 C53 17.6(4)
C49 C56 C57 C58 -178.1(4)
C50 N6 C49 N5 -8.7(4)
C50 N6 C49 C56 171.4(3)
C51 C50 C53 N5 95.5(4)
C51 C50 C53 C54 -150.0(3)
C51 C50 C53 C55 -21.1(5)
C52 C50 C53 N5 -136.0(3)
C52 C50 C53 C54 -21.6(5)
C52 C50 C53 C55 107.4(4)
C53 N5 C49 N6 -5.0(4)
C53 N5 C49 C56 174.9(3)
C56 O22 C59 C58 0.3(4)
C56 O22 C59 C60 178.4(3)
C56 C57 C58 C59 -0.5(4)
C57 C58 C59 O22 0.1(4)
C57 C58 C59 C60 -177.5(4)
C58 C59 C60 N7 165.2(4)
C58 C59 C60 N8 -12.8(6)
C59 O22 C56 C49 178.4(3)
C59 O22 C56 C57 -0.7(4)
C60 N7 C64 C61 15.6(4)
C60 N7 C64 C65 136.7(3)
C60 N7 C64 C66 -104.1(4)
C60 N8 C61 C62 139.3(3)
C60 N8 C61 C63 -101.6(3)
C60 N8 C61 C64 18.0(4)
C61 N8 C60 N7 -9.1(4)
C61 N8 C60 C59 169.2(3)
C62 C61 C64 N7 -136.7(3)
C62 C61 C64 C65 106.5(4)
C62 C61 C64 C66 -22.6(4)
C63 C61 C64 N7 95.0(3)
C63 C61 C64 C65 -21.7(4)
C63 C61 C64 C66 -150.8(3)
C64 N7 C60 N8 -4.9(4)
C64 N7 C60 C59 176.9(3)
